data_7118584
loop_
_publ_author_name
'Diev, Vyacheslav V.'
'Femia, Denise'
'Zhong, Qiwen'
'Djurovich, Peter I.'
'Haiges, Ralf'
'Thompson, Mark E.'

_publ_section_title
;
 A quinoidal bis-phenalenyl-fused porphyrin with supramolecular
 organization and broad near-infrared absorption.
;
_journal_issue 9
_journal_name_full 'Chemical communications (Cambridge, England)'
_journal_page_first 1949
_journal_page_last 1952
_journal_paper_doi 10.1039/c5cc09128d
_journal_volume 52
_journal_year 2016
_chemical_formula_moiety 'C79 H67 N5 Zn, 3(C6 H6)'
_chemical_formula_sum 'C97 H85 N5 Zn'
_chemical_formula_weight 1386.06
_space_group_crystal_system triclinic
_space_group_IT_number 2
_space_group_name_Hall '-P 1'
_space_group_name_H-M_alt 'P -1'
_symmetry_space_group_name_Hall '-P 1'
_symmetry_space_group_name_H-M 'P -1'
_atom_sites_solution_hydrogens geom
_audit_update_record
;
2015-10-30 deposited with the CCDC.
2015-12-11 downloaded from the CCDC.
;
_cell_angle_alpha 81.213(3)
_cell_angle_beta 86.010(3)
_cell_angle_gamma 75.367(3)
_cell_formula_units_Z 4
_cell_length_a 13.8075(4)
_cell_length_b 20.3411(7)
_cell_length_c 27.8465(9)
_cell_measurement_temperature 100.(2)
_cell_volume 7474.5(4)
_computing_cell_refinement 'APEX2 v2010.11-3 (Bruker AXS)'
_computing_data_collection 'Bruker Instrument Service v2011.6.0.0'
_computing_data_reduction 'SAINT V7.68A (Bruker AXS, 2009)'
_computing_structure_refinement 'SHELXL-2014/6 (Sheldrick, 2014)'
_computing_structure_solution 'SHELXS-97 (Sheldrick, 2008)'
_diffrn_ambient_temperature 100.(2)
_diffrn_detector_area_resol_mean 8.3333
_diffrn_measured_fraction_theta_full 0.951
_diffrn_measured_fraction_theta_max 0.890
_diffrn_measurement_device_type 'Bruker APEX II CCD'
_diffrn_measurement_method 'omega- and phi-scans'
_diffrn_radiation_monochromator 'multi-layer optics'
_diffrn_radiation_type 'CuK\a '
_diffrn_radiation_wavelength 1.54178
_diffrn_reflns_av_R_equivalents 0.1733
_diffrn_reflns_av_unetI/netI 0.2156
_diffrn_reflns_limit_h_max 16
_diffrn_reflns_limit_h_min -16
_diffrn_reflns_limit_k_max 24
_diffrn_reflns_limit_k_min -24
_diffrn_reflns_limit_l_max 33
_diffrn_reflns_limit_l_min -30
_diffrn_reflns_number 80677
_diffrn_reflns_theta_full 55.00
_diffrn_reflns_theta_max 69.36
_diffrn_reflns_theta_min 2.27
_diffrn_source 'IuS microsource'
_exptl_absorpt_coefficient_mu 0.853
_exptl_absorpt_correction_T_max 0.94
_exptl_absorpt_correction_T_min 0.80
_exptl_absorpt_correction_type multi-scan
_exptl_absorpt_process_details 'Bruker SADABS V2008/1'
_exptl_crystal_colour 'metallic dark green'
_exptl_crystal_density_diffrn 1.232
_exptl_crystal_density_method 'not measured'
_exptl_crystal_description plate
_exptl_crystal_F_000 2928
_exptl_crystal_size_max 0.270
_exptl_crystal_size_mid 0.118
_exptl_crystal_size_min 0.069
_refine_diff_density_max 0.764
_refine_diff_density_min -0.543
_refine_ls_extinction_method none
_refine_ls_goodness_of_fit_ref 1.008
_refine_ls_hydrogen_treatment constr
_refine_ls_matrix_type full
_refine_ls_number_parameters 1919
_refine_ls_number_reflns 24937
_refine_ls_number_restraints 282
_refine_ls_restrained_S_all 1.011
_refine_ls_R_factor_all 0.2037
_refine_ls_R_factor_gt 0.0843
_refine_ls_shift/su_max 0.000
_refine_ls_shift/su_mean 0.000
_refine_ls_structure_factor_coef Fsqd
_refine_ls_weighting_details 'w=1/[\s^2^(Fo^2^)+(0.0650P)^2^] where P=(Fo^2^+2Fc^2^)/3'
_refine_ls_weighting_scheme calc
_refine_ls_wR_factor_gt 0.1683
_refine_ls_wR_factor_ref 0.2144
_reflns_number_gt 10989
_reflns_number_total 24937
_reflns_threshold_expression 'I > 2\s(I)'
_cod_data_source_file c5cc09128d2.cif
_cod_data_source_block C97H85N5Zn
_cod_database_code 7118584

loop_
_space_group_symop_operation_xyz
'x, y, z'
'-x, -y, -z'

loop_
_atom_site_type_symbol
_atom_site_label
_atom_site_fract_x
_atom_site_fract_y
_atom_site_fract_z
_atom_site_U_iso_or_equiv
_atom_site_adp_type
_atom_site_calc_flag
_atom_site_refinement_flags_adp
_atom_site_refinement_flags_occupancy
_atom_site_refinement_flags_posn
_atom_site_occupancy
_atom_site_disorder_assembly
_atom_site_disorder_group
C C1 0.7595(4) 0.3607(3) 0.2580(2) 0.0242(15) Uani d . . . 1.0 . .
C C2 0.7344(4) 0.4338(3) 0.2500(3) 0.0300(17) Uani d . . . 1.0 . .
H H2 0.754 0.462 0.2226 0.036 Uiso calc U . R 1.0 . .
C C3 0.6767(4) 0.4557(3) 0.2892(3) 0.0298(17) Uani d . . . 1.0 . .
H H3 0.6471 0.502 0.2935 0.036 Uiso calc U . R 1.0 . .
C C4 0.6692(4) 0.3973(3) 0.3219(3) 0.0281(17) Uani d . . . 1.0 . .
C C5 0.6241(4) 0.3975(3) 0.3692(3) 0.0242(16) Uani d . . . 1.0 . .
C C6 0.6242(4) 0.3408(3) 0.4043(2) 0.0241(15) Uani d . . . 1.0 . .
C C7 0.5986(4) 0.3428(3) 0.4542(2) 0.0258(16) Uani d . . . 1.0 . .
H H7 0.5764 0.3831 0.4693 0.031 Uiso calc U . R 1.0 . .
C C8 0.6109(4) 0.2775(3) 0.4767(3) 0.0281(16) Uani d . . . 1.0 . .
H H8 0.5999 0.2635 0.5104 0.034 Uiso calc U . R 1.0 . .
C C9 0.6441(4) 0.2334(3) 0.4399(3) 0.0251(16) Uani d . . . 1.0 . .
C C10 0.6649(4) 0.1586(3) 0.4470(2) 0.0206(14) Uani d . . . 1.0 . .
C C11 0.6149(4) 0.1212(3) 0.4831(2) 0.0250(16) Uani d . . . 1.0 . .
C C12 0.5264(4) 0.1547(3) 0.5087(2) 0.0256(16) Uani d . . . 1.0 . .
H H12 0.4999 0.2027 0.5001 0.031 Uiso calc U . R 1.0 . .
C C13 0.4795(4) 0.1202(3) 0.5447(2) 0.0278(16) Uani d . . . 1.0 . .
H H13 0.4226 0.1453 0.561 0.033 Uiso calc U . R 1.0 . .
C C14 0.5118(4) 0.0480(3) 0.5593(2) 0.0245(15) Uani d . . . 1.0 . .
C C15 0.4650(5) 0.0123(3) 0.5951(2) 0.0317(17) Uani d . . . 1.0 . .
H H15 0.4095 0.0368 0.6126 0.038 Uiso calc U . R 1.0 . .
C C16 0.4953(5) -0.0579(3) 0.6066(3) 0.0330(17) Uani d . . . 1.0 . .
H H16 0.4616 -0.0813 0.6319 0.04 Uiso calc U . R 1.0 . .
C C17 0.5758(5) -0.0943(3) 0.5808(3) 0.0324(17) Uani d . . . 1.0 . .
H H17 0.5966 -0.1428 0.5885 0.039 Uiso calc U . R 1.0 . .
C C18 0.6266(4) -0.0607(3) 0.5438(3) 0.0278(16) Uani d . . . 1.0 . .
C C19 0.5943(4) 0.0121(3) 0.5321(2) 0.0252(15) Uani d . . . 1.0 . .
C C20 0.7078(4) -0.0968(3) 0.5157(3) 0.0294(16) Uani d . . . 1.0 . .
H H20 0.7288 -0.1454 0.5222 0.035 Uiso calc U . R 1.0 . .
C C21 0.7548(4) -0.0627(3) 0.4800(2) 0.0272(16) Uani d . . . 1.0 . .
H H21 0.8088 -0.0881 0.4622 0.033 Uiso calc U . R 1.0 . .
C C22 0.7266(4) 0.0098(3) 0.4681(2) 0.0263(16) Uani d . . . 1.0 . .
C C23 0.6451(4) 0.0474(3) 0.4945(2) 0.0243(15) Uani d . . . 1.0 . .
C C24 0.7738(4) 0.0461(3) 0.4302(3) 0.0279(17) Uani d . . . 1.0 . .
C C25 0.7422(4) 0.1192(3) 0.4184(2) 0.0250(16) Uani d . . . 1.0 . .
C C26 0.8596(4) 0.0854(3) 0.3657(2) 0.0245(16) Uani d . . . 1.0 . .
C C27 0.8496(4) 0.0264(3) 0.3962(2) 0.0264(16) Uani d . . . 1.0 . .
H H27 0.8877 -0.0191 0.3941 0.032 Uiso calc U . R 1.0 . .
C C28 0.9217(4) 0.0873(3) 0.3229(3) 0.0256(16) Uani d . . . 1.0 . .
C C29 0.9201(4) 0.1440(3) 0.2877(3) 0.0254(16) Uani d . . . 1.0 . .
C C30 0.9806(4) 0.1443(3) 0.2441(2) 0.0279(17) Uani d . . . 1.0 . .
H H30 1.0326 0.1071 0.2355 0.033 Uiso calc U . R 1.0 . .
C C31 0.9513(4) 0.2073(3) 0.2166(3) 0.0256(16) Uani d . . . 1.0 . .
C C32 0.9840(4) 0.2364(3) 0.1713(3) 0.0325(18) Uani d . . . 1.0 . .
C C33 1.0667(5) 0.2005(3) 0.1440(3) 0.0338(17) Uani d . . . 1.0 . .
H H33 1.1002 0.155 0.1567 0.041 Uiso calc U . R 1.0 . .
C C34 1.0986(5) 0.2288(4) 0.1011(3) 0.0409(19) Uani d . . . 1.0 . .
H H34 1.1545 0.2036 0.0842 0.049 Uiso calc U . R 1.0 . .
C C35 1.0493(5) 0.2964(4) 0.0808(3) 0.0374(18) Uani d . . . 1.0 . .
C C36 1.0812(6) 0.3293(4) 0.0363(3) 0.046(2) Uani d . . . 1.0 . .
H H36 1.1391 0.3064 0.0195 0.055 Uiso calc U . R 1.0 . .
C C37 1.0300(6) 0.3937(4) 0.0170(3) 0.051(2) Uani d . . . 1.0 . .
H H37 1.0542 0.4152 -0.0125 0.062 Uiso calc U . R 1.0 . .
C C38 0.9433(6) 0.4279(4) 0.0396(3) 0.046(2) Uani d . . . 1.0 . .
H H38 0.9073 0.4719 0.0252 0.055 Uiso calc U . R 1.0 . .
C C39 0.9095(5) 0.3972(3) 0.0837(3) 0.0369(18) Uani d . . . 1.0 . .
C C40 0.9615(5) 0.3324(3) 0.1053(3) 0.0322(17) Uani d . . . 1.0 . .
C C41 0.8157(5) 0.4275(3) 0.1068(3) 0.0390(19) Uani d . . . 1.0 . .
H H41 0.773 0.468 0.0908 0.047 Uiso calc U . R 1.0 . .
C C42 0.7877(5) 0.3996(3) 0.1507(3) 0.0354(18) Uani d . . . 1.0 . .
H H42 0.7251 0.4211 0.1645 0.043 Uiso calc U . R 1.0 . .
C C43 0.8464(5) 0.3396(3) 0.1776(3) 0.0308(17) Uani d . . . 1.0 . .
C C44 0.9306(5) 0.3019(3) 0.1513(3) 0.0292(16) Uani d . . . 1.0 . .
C C45 0.8226(4) 0.3153(3) 0.2266(3) 0.0274(16) Uani d . . . 1.0 . .
C C46 0.8713(4) 0.2468(3) 0.2449(3) 0.0263(16) Uani d . . . 1.0 . .
C C47 0.9942(4) 0.0221(3) 0.3128(2) 0.0254(16) Uani d . . . 1.0 . .
C C48 1.0742(4) -0.0104(3) 0.3430(2) 0.0242(15) Uani d . . . 1.0 . .
H H48 1.0783 0.0058 0.3728 0.029 Uiso calc U . R 1.0 . .
C C49 1.1480(4) -0.0659(3) 0.3301(2) 0.0250(15) Uani d . . . 1.0 . .
C C50 1.1390(4) -0.0886(3) 0.2857(2) 0.0292(16) Uani d . . . 1.0 . .
H H50 1.1898 -0.1257 0.276 0.035 Uiso calc U . R 1.0 . .
C C51 1.0599(4) -0.0593(3) 0.2557(3) 0.0283(16) Uani d . . . 1.0 . .
C C52 0.9865(4) -0.0044(3) 0.2700(2) 0.0272(16) Uani d . . . 1.0 . .
H H52 0.93 0.0154 0.2504 0.033 Uiso calc U . R 1.0 . .
C C53 1.2392(4) -0.1008(3) 0.3606(3) 0.0343(18) Uani d . . . 1.0 . .
C C54 1.2345(6) -0.0730(4) 0.4085(3) 0.064(3) Uani d . . . 1.0 . .
H H54A 1.2387 -0.025 0.4021 0.095 Uiso calc U . R 1.0 . .
H H54B 1.2906 -0.1002 0.4283 0.095 Uiso calc U . R 1.0 . .
H H54C 1.1712 -0.0757 0.4259 0.095 Uiso calc U . R 1.0 . .
C C55 1.2496(5) -0.1781(3) 0.3723(3) 0.0416(19) Uani d . . . 1.0 . .
H H55A 1.2617 -0.1986 0.3421 0.062 Uiso calc U . R 1.0 . .
H H55B 1.1878 -0.1867 0.3886 0.062 Uiso calc U . R 1.0 . .
H H55C 1.306 -0.1987 0.3938 0.062 Uiso calc U . R 1.0 . .
C C56 1.3334(5) -0.0883(4) 0.3318(4) 0.076(3) Uani d . . . 1.0 . .
H H56A 1.3382 -0.1059 0.3007 0.114 Uiso calc U . R 1.0 . .
H H56B 1.3929 -0.1119 0.3505 0.114 Uiso calc U . R 1.0 . .
H H56C 1.3294 -0.0389 0.3259 0.114 Uiso calc U . R 1.0 . .
C C57 1.0518(5) -0.0822(3) 0.2065(3) 0.0365(18) Uani d . . . 1.0 . .
C C58 1.1344(5) -0.1455(3) 0.1973(3) 0.054(2) Uani d . . . 1.0 . .
H H58A 1.1235 -0.1597 0.1665 0.08 Uiso calc U . R 1.0 . .
H H58B 1.133 -0.1829 0.2239 0.08 Uiso calc U . R 1.0 . .
H H58C 1.1997 -0.1343 0.1958 0.08 Uiso calc U . R 1.0 . .
C C59 1.0590(5) -0.0240(4) 0.1660(3) 0.049(2) Uani d . . . 1.0 . .
H H59A 1.047 -0.0366 0.1348 0.074 Uiso calc U . R 1.0 . .
H H59B 1.1259 -0.0155 0.1651 0.074 Uiso calc U . R 1.0 . .
H H59C 1.0086 0.0177 0.1721 0.074 Uiso calc U . R 1.0 . .
C C60 0.9499(5) -0.0999(4) 0.2045(3) 0.052(2) Uani d . . . 1.0 . .
H H60A 0.8957 -0.0594 0.2089 0.079 Uiso calc U . R 1.0 . .
H H60B 0.9449 -0.1373 0.2305 0.079 Uiso calc U . R 1.0 . .
H H60C 0.9445 -0.1141 0.173 0.079 Uiso calc U . R 1.0 . .
C C61 0.5732(4) 0.4665(3) 0.3832(2) 0.0249(15) Uani d . . . 1.0 . .
C C62 0.4725(4) 0.4795(3) 0.3973(2) 0.0298(17) Uani d . . . 1.0 . .
H H62 0.4383 0.4442 0.3986 0.036 Uiso calc U . R 1.0 . .
C C63 0.4201(4) 0.5433(3) 0.4097(2) 0.0259(15) Uani d . . . 1.0 . .
C C64 0.4729(4) 0.5933(3) 0.4067(2) 0.0302(17) Uani d . . . 1.0 . .
H H64 0.4386 0.637 0.415 0.036 Uiso calc U . R 1.0 . .
C C65 0.5735(4) 0.5830(3) 0.3924(2) 0.0283(16) Uani d . . . 1.0 . .
C C66 0.6225(4) 0.5178(3) 0.3816(2) 0.0266(16) Uani d . . . 1.0 . .
H H66 0.6918 0.5086 0.3728 0.032 Uiso calc U . R 1.0 . .
C C67 0.3107(4) 0.5538(3) 0.4263(3) 0.0326(18) Uani d . . . 1.0 . .
C C68 0.2511(5) 0.5318(3) 0.3892(3) 0.048(2) Uani d . . . 1.0 . .
H H68A 0.2559 0.5592 0.3574 0.071 Uiso calc U . R 1.0 . .
H H68B 0.1807 0.539 0.4002 0.071 Uiso calc U . R 1.0 . .
H H68C 0.279 0.4831 0.3865 0.071 Uiso calc U . R 1.0 . .
C C69 0.3047(5) 0.5089(3) 0.4750(3) 0.046(2) Uani d . . . 1.0 . .
H H69A 0.3351 0.4608 0.4714 0.069 Uiso calc U . R 1.0 . .
H H69B 0.2343 0.5141 0.4857 0.069 Uiso calc U . R 1.0 . .
H H69C 0.3406 0.523 0.4992 0.069 Uiso calc U . R 1.0 . .
C C70 0.2602(5) 0.6281(3) 0.4322(3) 0.043(2) Uani d . . . 1.0 . .
H H70A 0.2658 0.6576 0.4014 0.064 Uiso calc U . R 1.0 . .
H H70B 0.293 0.6422 0.4576 0.064 Uiso calc U . R 1.0 . .
H H70C 0.1893 0.6321 0.4414 0.064 Uiso calc U . R 1.0 . .
C C71 0.6288(5) 0.6405(3) 0.3850(3) 0.0312(17) Uani d . . . 1.0 . .
C C72 0.6546(6) 0.6561(4) 0.3299(3) 0.059(2) Uani d . . . 1.0 . .
H H72A 0.6998 0.6153 0.3189 0.088 Uiso calc U . R 1.0 . .
H H72B 0.6872 0.6943 0.3243 0.088 Uiso calc U . R 1.0 . .
H H72C 0.5929 0.6686 0.3116 0.088 Uiso calc U . R 1.0 . .
C C73 0.7273(5) 0.6170(3) 0.4113(3) 0.046(2) Uani d . . . 1.0 . .
H H73A 0.7671 0.5745 0.4004 0.07 Uiso calc U . R 1.0 . .
H H73B 0.7136 0.6088 0.4465 0.07 Uiso calc U . R 1.0 . .
H H73C 0.7646 0.6526 0.4041 0.07 Uiso calc U . R 1.0 . .
C C74 0.5677(5) 0.7065(3) 0.4015(3) 0.060(3) Uani d . . . 1.0 . .
H H74A 0.6064 0.7414 0.3954 0.09 Uiso calc U . R 1.0 . .
H H74B 0.5513 0.6983 0.4364 0.09 Uiso calc U . R 1.0 . .
H H74C 0.5057 0.7226 0.3835 0.09 Uiso calc U . R 1.0 . .
C C75 0.5297(4) 0.2195(3) 0.3175(2) 0.0275(16) Uani d . . . 1.0 . .
H H75 0.5107 0.2492 0.3415 0.033 Uiso calc U . R 1.0 . .
C C76 0.4568(5) 0.1959(3) 0.2992(2) 0.0310(17) Uani d . . . 1.0 . .
H H76 0.3891 0.2085 0.3106 0.037 Uiso calc U . R 1.0 . .
C C77 0.4848(5) 0.1531(3) 0.2636(3) 0.0376(19) Uani d . . . 1.0 . .
H H77 0.4368 0.1352 0.2504 0.045 Uiso calc U . R 1.0 . .
C C78 0.5840(5) 0.1371(3) 0.2479(3) 0.040(2) Uani d . . . 1.0 . .
H H78 0.6049 0.1082 0.2234 0.048 Uiso calc U . R 1.0 . .
C C79 0.6524(5) 0.1630(3) 0.2678(3) 0.0331(18) Uani d . . . 1.0 . .
H H79 0.7201 0.1525 0.2562 0.04 Uiso calc U . R 1.0 . .
C C80 0.3440(4) 0.2777(3) 0.0664(3) 0.0309(17) Uani d . . . 1.0 . .
C C81 0.3757(5) 0.2272(3) 0.0337(3) 0.0360(18) Uani d . . . 1.0 . .
H H81 0.3907 0.2366 -0.0001 0.043 Uiso calc U . R 1.0 . .
C C82 0.3805(5) 0.1648(3) 0.0589(3) 0.0369(19) Uani d . . . 1.0 . .
H H82 0.3995 0.1223 0.0464 0.044 Uiso calc U . R 1.0 . .
C C83 0.3515(4) 0.1743(3) 0.1086(3) 0.0332(18) Uani d . . . 1.0 . .
C C84 0.3432(4) 0.1232(3) 0.1464(3) 0.0290(17) Uani d . . . 1.0 . .
C C85 0.2953(4) 0.1319(3) 0.1916(3) 0.0283(17) Uani d . . . 1.0 . .
C C86 0.2741(4) 0.0782(3) 0.2252(3) 0.0309(17) Uani d . . . 1.0 . .
H H86 0.2948 0.0307 0.2222 0.037 Uiso calc U . R 1.0 . .
C C87 0.2188(4) 0.1058(3) 0.2627(3) 0.0304(17) Uani d . . . 1.0 . .
H H87 0.1925 0.0817 0.2904 0.036 Uiso calc U . R 1.0 . .
C C88 0.2081(4) 0.1783(3) 0.2525(2) 0.0245(15) Uani d . . . 1.0 . .
C C89 0.1462(4) 0.2294(3) 0.2805(2) 0.0239(16) Uani d . . . 1.0 . .
C C90 0.1152(4) 0.2110(3) 0.3292(2) 0.0254(15) Uani d . . . 1.0 . .
C C91 0.1637(5) 0.1491(3) 0.3592(3) 0.0293(16) Uani d . . . 1.0 . .
H H91 0.2255 0.1225 0.3478 0.035 Uiso calc U . R 1.0 . .
C C92 0.1250(5) 0.1269(3) 0.4029(3) 0.0384(19) Uani d . . . 1.0 . .
H H92 0.1573 0.084 0.4205 0.046 Uiso calc U . R 1.0 . .
C C93 0.0341(5) 0.1686(4) 0.4229(3) 0.0392(19) Uani d . . . 1.0 . .
C C94 -0.0071(6) 0.1434(4) 0.4678(3) 0.050(2) Uani d . . . 1.0 . .
H H94 0.0208 0.0986 0.484 0.06 Uiso calc U . R 1.0 . .
C C95 -0.0913(6) 0.1876(5) 0.4875(3) 0.052(2) Uani d . . . 1.0 . .
H H95 -0.1227 0.1711 0.5167 0.063 Uiso calc U . R 1.0 . .
C C96 -0.1287(5) 0.2524(4) 0.4661(3) 0.049(2) Uani d . . . 1.0 . .
H H96 -0.1831 0.2814 0.4814 0.058 Uiso calc U . R 1.0 . .
C C97 -0.0877(5) 0.2781(4) 0.4209(3) 0.0370(18) Uani d . . . 1.0 . .
C C98 -0.0066(5) 0.2336(4) 0.3990(3) 0.0348(18) Uani d . . . 1.0 . .
C C99 -0.1257(5) 0.3444(4) 0.3980(3) 0.039(2) Uani d . . . 1.0 . .
H H99 -0.1774 0.3748 0.4138 0.047 Uiso calc U . R 1.0 . .
C C100 -0.0900(4) 0.3664(3) 0.3532(3) 0.0338(18) Uani d . . . 1.0 . .
H H100 -0.1179 0.4115 0.3376 0.041 Uiso calc U . R 1.0 . .
C C101 -0.0107(4) 0.3218(3) 0.3295(3) 0.0279(17) Uani d . . . 1.0 . .
C C102 0.0316(5) 0.2566(3) 0.3524(3) 0.0335(18) Uani d . . . 1.0 . .
C C103 0.0272(4) 0.3446(3) 0.2823(2) 0.0230(15) Uani d . . . 1.0 . .
C C104 0.1050(4) 0.2971(3) 0.2588(3) 0.0245(16) Uani d . . . 1.0 . .
C C105 0.0049(4) 0.4047(3) 0.2515(2) 0.0276(17) Uani d . . . 1.0 . .
H H105 -0.0451 0.4446 0.2572 0.033 Uiso calc U . R 1.0 . .
C C106 0.0686(4) 0.3976(3) 0.2097(2) 0.0229(15) Uani d . . . 1.0 . .
C C107 0.0757(4) 0.4495(3) 0.1717(3) 0.0274(16) Uani d . . . 1.0 . .
C C108 0.1408(5) 0.4426(3) 0.1307(3) 0.0342(18) Uani d . . . 1.0 . .
C C109 0.1572(5) 0.4971(3) 0.0957(3) 0.0363(19) Uani d . . . 1.0 . .
H H109 0.1225 0.5441 0.0941 0.044 Uiso calc U . R 1.0 . .
C C110 0.2334(5) 0.4694(4) 0.0641(3) 0.0349(18) Uani d . . . 1.0 . .
C C111 0.2860(5) 0.4984(3) 0.0245(3) 0.0323(17) Uani d . . . 1.0 . .
C C112 0.2668(5) 0.5690(4) 0.0092(3) 0.0421(19) Uani d . . . 1.0 . .
H H112 0.2146 0.5988 0.0251 0.051 Uiso calc U . R 1.0 . .
C C113 0.3212(5) 0.5966(4) -0.0284(3) 0.0416(19) Uani d . . . 1.0 . .
H H113 0.3063 0.6448 -0.0381 0.05 Uiso calc U . R 1.0 . .
C C114 0.4002(5) 0.5523(4) -0.0527(3) 0.0379(18) Uani d . . . 1.0 . .
C C115 0.4572(5) 0.5804(4) -0.0908(3) 0.044(2) Uani d . . . 1.0 . .
H H115 0.4419 0.6285 -0.1011 0.052 Uiso calc U . R 1.0 . .
C C116 0.5355(5) 0.5371(4) -0.1133(3) 0.047(2) Uani d . . . 1.0 . .
H H116 0.5729 0.5559 -0.1393 0.057 Uiso calc U . R 1.0 . .
C C117 0.5596(5) 0.4678(4) -0.0984(3) 0.0376(18) Uani d . . . 1.0 . .
H H117 0.6148 0.4391 -0.1135 0.045 Uiso calc U . R 1.0 . .
C C118 0.5031(5) 0.4389(3) -0.0609(3) 0.0359(18) Uani d . . . 1.0 . .
C C119 0.4217(5) 0.4823(3) -0.0376(3) 0.0352(18) Uani d . . . 1.0 . .
C C120 0.5288(5) 0.3676(3) -0.0417(3) 0.0391(19) Uani d . . . 1.0 . .
H H120 0.5857 0.3385 -0.0553 0.047 Uiso calc U . R 1.0 . .
C C121 0.4758(5) 0.3399(3) -0.0052(3) 0.0343(17) Uani d . . . 1.0 . .
H H121 0.4969 0.2923 0.0063 0.041 Uiso calc U . R 1.0 . .
C C122 0.3872(5) 0.3810(3) 0.0171(3) 0.0325(17) Uani d . . . 1.0 . .
C C123 0.3652(5) 0.4531(3) 0.0016(3) 0.0329(17) Uani d . . . 1.0 . .
C C124 0.3326(4) 0.3510(3) 0.0549(2) 0.0263(15) Uani d . . . 1.0 . .
C C125 0.2591(5) 0.3971(3) 0.0799(3) 0.0330(17) Uani d . . . 1.0 . .
C C126 0.3903(5) 0.0494(3) 0.1398(3) 0.0373(19) Uani d . . . 1.0 . .
C C127 0.3586(5) 0.0183(3) 0.1046(3) 0.042(2) Uani d . . . 1.0 . .
H H127 0.3057 0.0436 0.0841 0.05 Uiso calc U . R 1.0 . .
C C128 0.4050(6) -0.0512(4) 0.0993(3) 0.052(2) Uani d . . . 1.0 . .
C C129 0.4816(6) -0.0855(4) 0.1309(3) 0.065(3) Uani d . . . 1.0 . .
H H129 0.513 -0.1321 0.1282 0.077 Uiso calc U . R 1.0 . .
C C130 0.5143(5) -0.0555(4) 0.1657(3) 0.059(3) Uani d . . . 1.0 . .
C C131 0.4687(5) 0.0125(3) 0.1691(3) 0.047(2) Uani d . . . 1.0 . .
H H131 0.4917 0.0346 0.1921 0.056 Uiso calc U . R 1.0 . .
C C132 0.3703(6) -0.0819(4) 0.0595(3) 0.061(3) Uani d . . . 1.0 . .
C C133 0.2604(6) -0.0804(5) 0.0672(3) 0.079(3) Uani d . . . 1.0 . .
H H13A 0.2206 -0.0328 0.062 0.118 Uiso calc U . R 1.0 . .
H H13B 0.248 -0.1012 0.1004 0.118 Uiso calc U . R 1.0 . .
H H13C 0.2411 -0.1063 0.044 0.118 Uiso calc U . R 1.0 . .
C C134 0.3854(8) -0.0419(5) 0.0094(3) 0.096(4) Uani d . . . 1.0 . .
H H13D 0.3611 -0.0622 -0.0156 0.144 Uiso calc U . R 1.0 . .
H H13E 0.4568 -0.0441 0.0032 0.144 Uiso calc U . R 1.0 . .
H H13F 0.348 0.0061 0.0086 0.144 Uiso calc U . R 1.0 . .
C C135 0.4293(6) -0.1577(4) 0.0588(4) 0.092(4) Uani d . . . 1.0 . .
H H13G 0.4082 -0.1753 0.0315 0.138 Uiso calc U . R 1.0 . .
H H13H 0.4157 -0.1854 0.0893 0.138 Uiso calc U . R 1.0 . .
H H13I 0.5012 -0.1601 0.0552 0.138 Uiso calc U . R 1.0 . .
C C136 0.5972(6) -0.0977(4) 0.1996(4) 0.067(3) Uani d . . . 1.0 . .
C C137 0.6938(6) -0.1185(4) 0.1686(4) 0.088(3) Uani d U . . 1.0 . .
H H13J 0.6806 -0.1416 0.1422 0.132 Uiso calc U . R 1.0 . .
H H13K 0.7459 -0.1498 0.189 0.132 Uiso calc U . R 1.0 . .
H H13L 0.7165 -0.0774 0.1548 0.132 Uiso calc U . R 1.0 . .
C C138 0.5674(7) -0.1623(5) 0.2249(4) 0.087(3) Uani d U . . 1.0 . .
H H13M 0.5529 -0.188 0.2004 0.131 Uiso calc U . R 1.0 . .
H H13N 0.5077 -0.1491 0.2458 0.131 Uiso calc U . R 1.0 . .
H H13O 0.6226 -0.191 0.2447 0.131 Uiso calc U . R 1.0 . .
C C139 0.6172(8) -0.0590(5) 0.2391(4) 0.103(4) Uani d U . . 1.0 . .
H H13P 0.6348 -0.0166 0.2241 0.154 Uiso calc U . R 1.0 . .
H H13Q 0.6727 -0.0878 0.2587 0.154 Uiso calc U . R 1.0 . .
H H13R 0.557 -0.0478 0.2601 0.154 Uiso calc U . R 1.0 . .
C C140 0.0125(4) 0.5185(3) 0.1787(2) 0.0289(16) Uani d . . . 1.0 . .
C C141 0.0340(5) 0.5503(3) 0.2154(3) 0.0370(19) Uani d . . . 1.0 . .
H H141 0.0921 0.5294 0.2337 0.044 Uiso calc U . R 1.0 . .
C C142 -0.0270(6) 0.6123(3) 0.2266(3) 0.045(2) Uani d . . . 1.0 . .
C C143 -0.1106(5) 0.6414(3) 0.1992(3) 0.045(2) Uani d . . . 1.0 . .
H H143 -0.1534 0.6835 0.2064 0.054 Uiso calc U . R 1.0 . .
C C144 -0.1343(5) 0.6112(3) 0.1613(3) 0.0355(18) Uani d . . . 1.0 . .
C C145 -0.0717(4) 0.5497(3) 0.1512(3) 0.0371(19) Uani d . . . 1.0 . .
H H145 -0.0862 0.5287 0.1252 0.044 Uiso calc U . R 1.0 . .
C C146 -0.0030(6) 0.6440(4) 0.2699(3) 0.052(2) Uani d . . . 1.0 . .
C C147 0.1021(7) 0.6563(4) 0.2620(3) 0.078(3) Uani d . . . 1.0 . .
H H14A 0.1056 0.6867 0.2314 0.117 Uiso calc U . R 1.0 . .
H H14B 0.1512 0.6124 0.2607 0.117 Uiso calc U . R 1.0 . .
H H14C 0.1167 0.6778 0.289 0.117 Uiso calc U . R 1.0 . .
C C148 -0.0078(7) 0.5955(4) 0.3167(3) 0.074(3) Uani d . . . 1.0 . .
H H14D 0.0389 0.551 0.314 0.11 Uiso calc U . R 1.0 . .
H H14E -0.076 0.5894 0.3224 0.11 Uiso calc U . R 1.0 . .
H H14F 0.0106 0.6149 0.3439 0.11 Uiso calc U . R 1.0 . .
C C149 -0.0777(8) 0.7124(4) 0.2756(4) 0.094(4) Uani d . . . 1.0 . .
H H14G -0.0761 0.7449 0.246 0.141 Uiso calc U . R 1.0 . .
H H14H -0.0597 0.7309 0.3033 0.141 Uiso calc U . R 1.0 . .
H H14I -0.1453 0.705 0.2813 0.141 Uiso calc U . R 1.0 . .
C C150 -0.2299(5) 0.6445(4) 0.1326(3) 0.055(2) Uani d . . . 1.0 . .
C C151 -0.3135(9) 0.6008(8) 0.1522(5) 0.069(4) Uani d . P D 0.586(7) A 1
H H15A -0.3761 0.6216 0.1352 0.103 Uiso calc U P R 0.586(7) A 1
H H15B -0.326 0.6014 0.1872 0.103 Uiso calc U P R 0.586(7) A 1
H H15C -0.2884 0.5532 0.1459 0.103 Uiso calc U P R 0.586(7) A 1
C C152 -0.2738(13) 0.7159(7) 0.1325(7) 0.084(6) Uani d . P D 0.586(7) A 1
H H15D -0.2861 0.7257 0.166 0.126 Uiso calc U P R 0.586(7) A 1
H H15E -0.3373 0.7287 0.1157 0.126 Uiso calc U P R 0.586(7) A 1
H H15F -0.2281 0.7424 0.1157 0.126 Uiso calc U P R 0.586(7) A 1
C C153 -0.2168(10) 0.6320(7) 0.0777(5) 0.050(4) Uani d . P D 0.586(7) A 1
H H15G -0.2813 0.6497 0.0619 0.076 Uiso calc U P R 0.586(7) A 1
H H15H -0.1932 0.5827 0.0762 0.076 Uiso calc U P R 0.586(7) A 1
H H15J -0.1679 0.6558 0.061 0.076 Uiso calc U P R 0.586(7) A 1
C C1' -0.3127(13) 0.6694(12) 0.1731(7) 0.069(4) Uani d . P D 0.414(7) A 2
H H1'A -0.2942 0.7046 0.1884 0.103 Uiso calc U P R 0.414(7) A 2
H H1'B -0.317 0.6303 0.1978 0.103 Uiso calc U P R 0.414(7) A 2
H H1'C -0.3777 0.6886 0.158 0.103 Uiso calc U P R 0.414(7) A 2
C C2' -0.2098(17) 0.7150(10) 0.1044(9) 0.084(6) Uani d . P D 0.414(7) A 2
H H2'A -0.1537 0.7048 0.0809 0.126 Uiso calc U P R 0.414(7) A 2
H H2'B -0.1935 0.7416 0.1279 0.126 Uiso calc U P R 0.414(7) A 2
H H2'C -0.2699 0.7416 0.0872 0.126 Uiso calc U P R 0.414(7) A 2
C C3' -0.2616(15) 0.6098(10) 0.1011(8) 0.050(4) Uani d . P D 0.414(7) A 2
H H3'1 -0.2657 0.5645 0.1177 0.076 Uiso calc U P R 0.414(7) A 2
H H3'2 -0.2141 0.6045 0.0733 0.076 Uiso calc U P R 0.414(7) A 2
H H3'3 -0.3279 0.6356 0.0896 0.076 Uiso calc U P R 0.414(7) A 2
C C154 0.4586(4) 0.3014(3) 0.1890(2) 0.0264(16) Uani d . . . 1.0 . .
H H154 0.4781 0.2669 0.1683 0.032 Uiso calc U . R 1.0 . .
C C155 0.5315(5) 0.3256(3) 0.2066(3) 0.0320(17) Uani d . . . 1.0 . .
H H155 0.5999 0.3076 0.1983 0.038 Uiso calc U . R 1.0 . .
C C156 0.5057(5) 0.3755(3) 0.2362(3) 0.0350(18) Uani d . . . 1.0 . .
H H156 0.5552 0.3933 0.2482 0.042 Uiso calc U . R 1.0 . .
C C157 0.4055(5) 0.3993(3) 0.2479(3) 0.0354(18) Uani d . . . 1.0 . .
H H157 0.3846 0.4335 0.2687 0.042 Uiso calc U . R 1.0 . .
C C158 0.3364(4) 0.3730(3) 0.2291(2) 0.0301(17) Uani d . . . 1.0 . .
H H158 0.2675 0.3899 0.2372 0.036 Uiso calc U . R 1.0 . .
C C159 0.1889(6) 0.8571(4) 0.8638(4) 0.089(3) Uani d U . D 1.0 . .
H H159 0.1257 0.8619 0.8503 0.107 Uiso calc U . R 1.0 . .
C C160 0.2454(5) 0.7923(4) 0.8824(3) 0.071(3) Uani d U . D 1.0 . .
H H160 0.2197 0.7531 0.883 0.086 Uiso calc U . R 1.0 . .
C C161 0.3398(5) 0.7854(3) 0.9003(3) 0.060(2) Uani d U . D 1.0 . .
H H161 0.3785 0.7411 0.9126 0.072 Uiso calc U . R 1.0 . .
C C162 0.3782(5) 0.8425(3) 0.9004(3) 0.057(2) Uani d U . D 1.0 . .
H H162 0.4431 0.8373 0.9121 0.068 Uiso calc U . R 1.0 . .
C C163 0.3199(5) 0.9072(4) 0.8830(3) 0.071(3) Uani d U . D 1.0 . .
H H163 0.3447 0.9466 0.8834 0.086 Uiso calc U . R 1.0 . .
C C164 0.2255(6) 0.9147(4) 0.8649(4) 0.096(3) Uani d U . D 1.0 . .
H H164 0.1861 0.9591 0.8534 0.115 Uiso calc U . R 1.0 . .
C C165 0.5763(6) 0.3448(4) 0.8124(3) 0.063(2) Uani d . . D 1.0 . .
H H165 0.5621 0.3478 0.8459 0.075 Uiso calc U . R 1.0 . .
C C166 0.6171(6) 0.2824(4) 0.7973(3) 0.067(3) Uani d . . D 1.0 . .
H H166 0.6319 0.242 0.8204 0.08 Uiso calc U . R 1.0 . .
C C167 0.6365(6) 0.2787(4) 0.7488(3) 0.066(3) Uani d . . D 1.0 . .
H H167 0.6639 0.2352 0.7384 0.08 Uiso calc U . R 1.0 . .
C C168 0.6168(6) 0.3367(4) 0.7148(3) 0.066(3) Uani d . . D 1.0 . .
H H168 0.6318 0.3334 0.6813 0.079 Uiso calc U . R 1.0 . .
C C169 0.5751(6) 0.3999(4) 0.7298(3) 0.063(3) Uani d . . D 1.0 . .
H H169 0.5601 0.4403 0.7068 0.076 Uiso calc U . R 1.0 . .
C C170 0.5559(7) 0.4032(5) 0.7787(4) 0.076(3) Uani d . . D 1.0 . .
H H170 0.528 0.4465 0.7893 0.091 Uiso calc U . R 1.0 . .
C C171 0.6793(5) 0.6708(3) 0.6294(3) 0.0424(19) Uani d . . D 1.0 . .
H H171 0.6417 0.6704 0.6593 0.051 Uiso calc U . R 1.0 . .
C C172 0.6300(5) 0.6875(3) 0.5868(2) 0.0349(18) Uani d . . D 1.0 . .
H H172 0.5588 0.7 0.5871 0.042 Uiso calc U . R 1.0 . .
C C173 0.6834(5) 0.6861(4) 0.5440(3) 0.054(2) Uani d . . D 1.0 . .
H H173 0.6501 0.6965 0.514 0.065 Uiso calc U . R 1.0 . .
C C174 0.7872(5) 0.6694(4) 0.5445(3) 0.062(2) Uani d . . D 1.0 . .
H H174 0.8246 0.6685 0.5145 0.075 Uiso calc U . R 1.0 . .
C C175 0.8374(5) 0.6540(4) 0.5877(3) 0.047(2) Uani d . . D 1.0 . .
H H175 0.9085 0.6435 0.5878 0.057 Uiso calc U . R 1.0 . .
C C176 0.7813(5) 0.6546(4) 0.6300(3) 0.050(2) Uani d . . D 1.0 . .
H H176 0.8137 0.6435 0.6603 0.061 Uiso calc U . R 1.0 . .
C C177 0.8038(5) 0.7850(4) 0.4187(3) 0.053(2) Uani d . . D 1.0 . .
H H177 0.7564 0.7658 0.4387 0.064 Uiso calc U . R 1.0 . .
C C178 0.7753(5) 0.8278(4) 0.3760(3) 0.047(2) Uani d . . D 1.0 . .
H H178 0.7082 0.8371 0.3659 0.056 Uiso calc U . R 1.0 . .
C C179 0.8434(5) 0.8570(4) 0.3481(3) 0.052(2) Uani d . . D 1.0 . .
H H179 0.8228 0.8878 0.3193 0.063 Uiso calc U . R 1.0 . .
C C180 0.9404(6) 0.8422(4) 0.3614(3) 0.054(2) Uani d . . D 1.0 . .
H H180 0.9876 0.8618 0.3416 0.065 Uiso calc U . R 1.0 . .
C C181 0.9699(6) 0.7985(4) 0.4036(3) 0.063(3) Uani d . . D 1.0 . .
H H181 1.0375 0.788 0.413 0.075 Uiso calc U . R 1.0 . .
C C182 0.9010(6) 0.7705(4) 0.4317(3) 0.065(3) Uani d . . D 1.0 . .
H H182 0.9214 0.7404 0.4608 0.078 Uiso calc U . R 1.0 . .
C C183 1.0183(6) 0.5610(6) 0.5095(4) 0.072(3) Uani d . . . 1.0 . .
H H183 1.0312 0.6028 0.5153 0.087 Uiso calc U . R 1.0 . .
C C184 0.9878(6) 0.5548(5) 0.4634(4) 0.069(3) Uani d . . . 1.0 . .
H H184 0.979 0.5931 0.4384 0.083 Uiso calc U . R 1.0 . .
C C185 0.9706(6) 0.4941(6) 0.4539(4) 0.075(3) Uani d . . . 1.0 . .
H H185 0.9514 0.4903 0.4226 0.09 Uiso calc U . R 1.0 . .
C C186 0.0835(8) 0.6939(5) 0.1055(4) 0.099(4) Uani d . . D 1.0 . .
H H186 0.0459 0.6732 0.1306 0.118 Uiso calc U . R 1.0 . .
C C187 0.0503(8) 0.7101(6) 0.0585(5) 0.102(4) Uani d . . D 1.0 . .
H H187 -0.0082 0.6979 0.0508 0.123 Uiso calc U . R 1.0 . .
C C188 0.1016(9) 0.7443(6) 0.0223(4) 0.100(4) Uani d . . D 1.0 . .
H H188 0.0757 0.7581 -0.0094 0.12 Uiso calc U . R 1.0 . .
C C189 0.1888(8) 0.7578(5) 0.0324(4) 0.085(3) Uani d . . D 1.0 . .
H H189 0.2263 0.7788 0.0075 0.103 Uiso calc U . R 1.0 . .
C C190 0.2224(7) 0.7404(4) 0.0798(4) 0.076(3) Uani d . . D 1.0 . .
H H190 0.2819 0.7513 0.0876 0.091 Uiso calc U . R 1.0 . .
C C191 0.1700(7) 0.7076(4) 0.1154(3) 0.071(3) Uani d . . D 1.0 . .
H H191 0.1949 0.6946 0.1473 0.086 Uiso calc U . R 1.0 . .
C C192 -0.043(2) 0.9507(12) 0.0319(9) 0.208(13) Uani d U P D 0.5 . .
H H192 -0.0144 0.9815 0.0452 0.249 Uiso calc U P R 0.5 . .
C C193 -0.0084(14) 0.9306(10) -0.0119(8) 0.121(8) Uani d U P D 0.5 . .
H H193 0.049 0.9412 -0.029 0.145 Uiso calc U P R 0.5 . .
C C194 -0.0667(16) 0.8926(10) -0.0288(7) 0.129(8) Uani d U P D 0.5 . .
H H194 -0.0451 0.8759 -0.0587 0.155 Uiso calc U P R 0.5 . .
C C195 -0.1527(15) 0.8766(10) -0.0069(8) 0.112(7) Uani d U P D 0.5 . .
H H195 -0.1933 0.8567 -0.0236 0.134 Uiso calc U P R 0.5 . .
C C196 -0.177(2) 0.8905(15) 0.0402(9) 0.207(13) Uani d U P D 0.5 . .
H H196 -0.2301 0.8764 0.0594 0.248 Uiso calc U P R 0.5 . .
C C197 -0.118(2) 0.9267(16) 0.0563(9) 0.243(15) Uani d U P D 0.5 . .
H H197 -0.1305 0.9361 0.0888 0.292 Uiso calc U P R 0.5 . .
N N1 0.7206(4) 0.3390(2) 0.3017(2) 0.0244(13) Uani d . . . 1.0 . .
N N2 0.6546(3) 0.2720(2) 0.3968(2) 0.0228(12) Uani d . . . 1.0 . .
N N3 0.7931(4) 0.1440(2) 0.37974(19) 0.0254(13) Uani d . . . 1.0 . .
N N4 0.8548(3) 0.2085(2) 0.2872(2) 0.0228(12) Uani d . . . 1.0 . .
N N5 0.6263(3) 0.2026(2) 0.30297(19) 0.0243(13) Uani d . . . 1.0 . .
N N6 0.3282(4) 0.2442(3) 0.11083(19) 0.0252(13) Uani d . . . 1.0 . .
N N7 0.2538(3) 0.1946(2) 0.2089(2) 0.0254(13) Uani d . . . 1.0 . .
N N8 0.1286(3) 0.3303(2) 0.2149(2) 0.0224(13) Uani d . . . 1.0 . .
N N9 0.2036(4) 0.3811(3) 0.1205(2) 0.0294(14) Uani d . . . 1.0 . .
N N10 0.3620(3) 0.3246(2) 0.19987(19) 0.0228(12) Uani d . . . 1.0 . .
Zn Zn1 0.73758(6) 0.23694(4) 0.33608(3) 0.0252(2) Uani d . . . 1.0 . .
Zn Zn2 0.24753(6) 0.29095(4) 0.16876(3) 0.0263(2) Uani d . . . 1.0 . .

loop_
_atom_site_aniso_label
_atom_site_aniso_U_11
_atom_site_aniso_U_22
_atom_site_aniso_U_33
_atom_site_aniso_U_12
_atom_site_aniso_U_13
_atom_site_aniso_U_23
C1 0.023(3) 0.022(3) 0.031(4) -0.010(3) -0.009(3) -0.004(3)
C2 0.023(3) 0.026(4) 0.041(5) -0.005(3) -0.019(4) -0.001(3)
C3 0.028(3) 0.013(3) 0.049(5) 0.000(3) -0.022(4) -0.004(3)
C4 0.017(3) 0.017(3) 0.053(5) -0.002(2) -0.012(3) -0.013(3)
C5 0.015(3) 0.015(3) 0.044(5) -0.001(2) -0.013(3) -0.008(3)
C6 0.017(3) 0.022(3) 0.035(4) -0.003(2) -0.012(3) -0.008(3)
C7 0.025(3) 0.017(3) 0.035(4) -0.001(3) -0.013(3) -0.006(3)
C8 0.022(3) 0.025(3) 0.038(5) -0.004(3) -0.011(3) -0.005(3)
C9 0.018(3) 0.009(3) 0.048(5) -0.003(2) -0.013(3) 0.001(3)
C10 0.020(3) 0.017(3) 0.025(4) -0.007(2) -0.013(3) 0.005(3)
C11 0.019(3) 0.024(3) 0.033(4) -0.003(3) -0.014(3) -0.006(3)
C12 0.022(3) 0.017(3) 0.038(4) -0.003(3) -0.009(3) -0.003(3)
C13 0.022(3) 0.024(3) 0.039(5) -0.005(3) -0.006(3) -0.010(3)
C14 0.021(3) 0.022(3) 0.032(4) -0.006(3) -0.014(3) 0.000(3)
C15 0.029(4) 0.037(4) 0.030(4) -0.008(3) -0.011(4) -0.005(4)
C16 0.035(4) 0.029(4) 0.032(5) -0.008(3) -0.011(4) 0.007(3)
C17 0.029(4) 0.021(3) 0.046(5) -0.004(3) -0.015(4) 0.002(3)
C18 0.025(3) 0.020(3) 0.040(5) -0.008(3) -0.013(3) -0.001(3)
C19 0.020(3) 0.025(3) 0.032(4) -0.003(3) -0.014(3) -0.005(3)
C20 0.027(3) 0.018(3) 0.042(5) -0.005(3) -0.010(4) 0.003(3)
C21 0.018(3) 0.020(3) 0.041(5) 0.000(3) -0.006(3) -0.006(3)
C22 0.024(3) 0.021(3) 0.036(4) -0.008(3) -0.013(3) -0.003(3)
C23 0.023(3) 0.020(3) 0.033(4) -0.007(3) -0.012(3) -0.006(3)
C24 0.025(3) 0.020(3) 0.041(5) -0.004(3) -0.018(4) -0.006(3)
C25 0.021(3) 0.021(3) 0.034(4) -0.004(3) -0.011(3) -0.004(3)
C26 0.021(3) 0.017(3) 0.036(4) -0.002(2) -0.016(3) -0.003(3)
C27 0.018(3) 0.017(3) 0.045(5) -0.002(2) -0.006(3) -0.007(3)
C28 0.017(3) 0.019(3) 0.042(5) -0.003(2) -0.013(3) -0.003(3)
C29 0.016(3) 0.020(3) 0.041(5) -0.005(2) -0.011(3) -0.003(3)
C30 0.013(3) 0.029(4) 0.041(5) 0.001(3) -0.005(3) -0.013(3)
C31 0.016(3) 0.020(3) 0.042(5) -0.004(3) -0.011(3) -0.002(3)
C32 0.018(3) 0.027(4) 0.053(5) -0.003(3) -0.016(4) -0.005(4)
C33 0.022(3) 0.035(4) 0.042(5) -0.010(3) -0.004(4) 0.008(4)
C34 0.025(4) 0.043(4) 0.057(6) -0.012(3) -0.014(4) -0.003(4)
C35 0.027(4) 0.045(4) 0.043(5) -0.021(3) -0.013(4) 0.010(4)
C36 0.042(4) 0.045(5) 0.052(6) -0.017(4) -0.013(4) 0.007(4)
C37 0.050(5) 0.060(5) 0.046(6) -0.022(4) -0.008(5) 0.007(5)
C38 0.051(5) 0.036(4) 0.049(6) -0.010(4) -0.018(5) 0.005(4)
C39 0.042(4) 0.036(4) 0.035(5) -0.015(3) -0.026(4) 0.007(4)
C40 0.028(4) 0.029(4) 0.042(5) -0.011(3) -0.021(4) 0.004(4)
C41 0.045(4) 0.027(4) 0.045(5) -0.009(3) -0.027(4) 0.004(4)
C42 0.035(4) 0.028(4) 0.045(5) -0.006(3) -0.016(4) -0.004(4)
C43 0.028(4) 0.021(3) 0.044(5) -0.007(3) -0.009(4) -0.004(3)
C44 0.033(4) 0.025(4) 0.032(4) -0.012(3) -0.018(4) 0.002(3)
C45 0.021(3) 0.022(3) 0.044(5) -0.010(3) -0.011(4) -0.008(3)
C46 0.019(3) 0.021(3) 0.041(5) -0.004(3) -0.014(3) -0.006(3)
C47 0.014(3) 0.020(3) 0.042(5) -0.004(2) -0.010(3) 0.000(3)
C48 0.015(3) 0.022(3) 0.035(4) -0.003(2) -0.008(3) -0.002(3)
C49 0.010(3) 0.022(3) 0.041(5) -0.004(2) -0.005(3) 0.004(3)
C50 0.019(3) 0.026(3) 0.040(5) -0.003(3) 0.000(3) -0.002(3)
C51 0.020(3) 0.023(3) 0.039(5) 0.001(3) -0.012(3) 0.001(3)
C52 0.017(3) 0.026(3) 0.037(5) -0.003(3) -0.018(3) 0.002(3)
C53 0.020(3) 0.025(4) 0.056(5) -0.002(3) -0.024(4) 0.002(4)
C54 0.068(6) 0.045(5) 0.071(7) 0.015(4) -0.048(5) -0.017(5)
C55 0.034(4) 0.041(4) 0.046(5) 0.004(3) -0.014(4) -0.007(4)
C56 0.020(4) 0.094(7) 0.105(9) -0.015(4) -0.016(5) 0.024(6)
C57 0.036(4) 0.035(4) 0.034(5) 0.002(3) -0.009(4) -0.005(4)
C58 0.056(5) 0.041(4) 0.056(6) 0.012(4) -0.016(5) -0.019(4)
C59 0.040(4) 0.054(5) 0.047(6) 0.007(4) -0.003(4) -0.016(4)
C60 0.055(5) 0.056(5) 0.051(6) -0.014(4) -0.007(5) -0.021(4)
C61 0.022(3) 0.019(3) 0.034(4) -0.006(2) -0.013(3) 0.003(3)
C62 0.027(3) 0.023(3) 0.043(5) -0.009(3) -0.008(3) -0.009(3)
C63 0.025(3) 0.021(3) 0.032(4) -0.005(3) -0.009(3) -0.002(3)
C64 0.022(3) 0.020(3) 0.048(5) -0.001(3) -0.010(3) -0.009(3)
C65 0.027(3) 0.022(3) 0.037(5) -0.008(3) -0.011(3) 0.000(3)
C66 0.018(3) 0.024(3) 0.039(4) -0.006(3) -0.010(3) -0.003(3)
C67 0.020(3) 0.030(4) 0.051(5) -0.009(3) -0.007(4) -0.009(4)
C68 0.022(3) 0.054(5) 0.071(6) -0.005(3) -0.007(4) -0.026(4)
C69 0.031(4) 0.040(4) 0.063(6) -0.006(3) 0.003(4) 0.000(4)
C70 0.032(4) 0.036(4) 0.061(6) -0.003(3) -0.013(4) -0.010(4)
C71 0.027(3) 0.026(3) 0.043(5) -0.007(3) -0.011(4) -0.006(3)
C72 0.069(6) 0.043(5) 0.075(7) -0.035(4) -0.010(5) -0.002(5)
C73 0.034(4) 0.030(4) 0.082(6) -0.012(3) -0.015(4) -0.015(4)
C74 0.037(4) 0.027(4) 0.123(8) -0.014(3) 0.000(5) -0.022(5)
C75 0.020(3) 0.029(4) 0.036(5) -0.010(3) -0.009(3) -0.003(3)
C76 0.022(3) 0.033(4) 0.039(5) -0.009(3) -0.015(3) 0.001(3)
C77 0.039(4) 0.032(4) 0.047(5) -0.014(3) -0.033(4) 0.003(4)
C78 0.034(4) 0.039(4) 0.051(5) -0.004(3) -0.016(4) -0.021(4)
C79 0.024(3) 0.027(4) 0.049(5) 0.004(3) -0.015(4) -0.015(4)
C80 0.021(3) 0.034(4) 0.034(5) -0.002(3) -0.012(3) 0.000(4)
C81 0.029(4) 0.043(4) 0.038(5) -0.007(3) 0.001(4) -0.013(4)
C82 0.032(4) 0.033(4) 0.044(5) 0.003(3) -0.007(4) -0.018(4)
C83 0.022(3) 0.030(4) 0.052(5) -0.006(3) 0.002(4) -0.022(4)
C84 0.018(3) 0.025(4) 0.045(5) -0.003(3) -0.006(3) -0.010(3)
C85 0.017(3) 0.034(4) 0.036(5) -0.001(3) -0.005(3) -0.018(4)
C86 0.028(3) 0.021(3) 0.046(5) -0.003(3) -0.011(4) -0.012(3)
C87 0.019(3) 0.035(4) 0.038(5) -0.004(3) -0.013(3) -0.007(4)
C88 0.021(3) 0.026(3) 0.026(4) -0.004(3) -0.008(3) -0.004(3)
C89 0.018(3) 0.025(3) 0.035(4) -0.011(3) -0.006(3) -0.011(3)
C90 0.021(3) 0.033(4) 0.026(4) -0.010(3) -0.005(3) -0.006(3)
C91 0.030(4) 0.028(4) 0.031(5) -0.008(3) -0.008(4) -0.004(3)
C92 0.043(4) 0.037(4) 0.040(5) -0.015(3) -0.022(4) -0.002(4)
C93 0.043(4) 0.049(5) 0.037(5) -0.024(4) -0.003(4) -0.016(4)
C94 0.047(5) 0.061(5) 0.046(6) -0.021(4) -0.011(5) 0.001(5)
C95 0.045(5) 0.089(7) 0.034(5) -0.034(5) 0.017(4) -0.020(5)
C96 0.030(4) 0.069(6) 0.054(6) -0.017(4) -0.003(4) -0.023(5)
C97 0.028(4) 0.057(5) 0.033(5) -0.022(4) 0.001(4) -0.011(4)
C98 0.027(4) 0.049(5) 0.034(5) -0.016(3) -0.011(4) -0.009(4)
C99 0.019(3) 0.061(5) 0.044(5) -0.013(3) 0.001(4) -0.024(4)
C100 0.021(3) 0.043(4) 0.039(5) -0.006(3) -0.004(4) -0.014(4)
C101 0.013(3) 0.037(4) 0.039(5) -0.007(3) -0.002(3) -0.020(4)
C102 0.024(3) 0.037(4) 0.045(5) -0.010(3) -0.006(4) -0.020(4)
C103 0.009(3) 0.029(4) 0.035(4) -0.006(3) -0.001(3) -0.015(3)
C104 0.008(3) 0.026(3) 0.043(5) -0.009(2) -0.002(3) -0.010(3)
C105 0.015(3) 0.028(4) 0.041(5) 0.001(3) -0.006(3) -0.016(3)
C106 0.017(3) 0.024(3) 0.028(4) -0.005(3) -0.005(3) -0.004(3)
C107 0.023(3) 0.022(3) 0.036(5) -0.002(3) -0.013(3) -0.003(3)
C108 0.023(3) 0.039(4) 0.043(5) -0.007(3) -0.007(4) -0.012(4)
C109 0.028(4) 0.025(4) 0.056(5) -0.001(3) -0.011(4) -0.010(4)
C110 0.027(4) 0.044(4) 0.033(5) -0.006(3) -0.002(4) -0.005(4)
C111 0.032(4) 0.026(4) 0.036(5) -0.003(3) -0.010(4) -0.001(3)
C112 0.036(4) 0.042(5) 0.045(5) -0.005(3) 0.000(4) -0.004(4)
C113 0.042(4) 0.042(4) 0.038(5) -0.005(4) -0.008(4) -0.004(4)
C114 0.033(4) 0.035(4) 0.045(5) -0.010(3) -0.013(4) 0.005(4)
C115 0.047(5) 0.041(4) 0.042(5) -0.010(4) -0.011(4) 0.002(4)
C116 0.040(4) 0.056(5) 0.041(5) -0.011(4) -0.006(4) 0.006(4)
C117 0.028(4) 0.044(4) 0.041(5) -0.009(3) -0.007(4) -0.002(4)
C118 0.030(4) 0.037(4) 0.038(5) -0.006(3) -0.012(4) 0.004(4)
C119 0.025(4) 0.042(4) 0.038(5) -0.007(3) -0.013(4) -0.003(4)
C120 0.029(4) 0.039(4) 0.049(5) -0.004(3) -0.004(4) -0.012(4)
C121 0.032(4) 0.035(4) 0.037(5) -0.012(3) 0.004(4) -0.004(4)
C122 0.028(4) 0.037(4) 0.035(5) -0.008(3) -0.015(4) -0.006(4)
C123 0.025(3) 0.041(4) 0.030(5) -0.005(3) -0.008(3) 0.001(4)
C124 0.019(3) 0.040(4) 0.020(4) -0.006(3) -0.005(3) -0.003(3)
C125 0.025(4) 0.040(4) 0.035(5) -0.005(3) -0.013(4) -0.008(4)
C126 0.028(4) 0.033(4) 0.053(5) -0.006(3) 0.003(4) -0.018(4)
C127 0.031(4) 0.050(5) 0.049(5) -0.011(3) 0.006(4) -0.023(4)
C128 0.039(4) 0.048(5) 0.078(7) -0.015(4) 0.022(5) -0.037(5)
C129 0.039(5) 0.053(5) 0.108(8) -0.006(4) 0.006(5) -0.045(6)
C130 0.032(4) 0.043(5) 0.104(8) -0.003(3) -0.009(5) -0.029(5)
C131 0.030(4) 0.036(4) 0.078(6) -0.002(3) -0.017(4) -0.019(4)
C132 0.054(5) 0.064(6) 0.081(7) -0.031(4) 0.022(5) -0.043(6)
C133 0.044(5) 0.101(7) 0.110(9) -0.019(5) 0.013(5) -0.076(7)
C134 0.129(10) 0.123(9) 0.070(8) -0.077(8) 0.026(7) -0.050(7)
C135 0.069(6) 0.085(7) 0.141(10) -0.022(5) 0.021(7) -0.081(7)
C136 0.042(5) 0.029(4) 0.121(9) 0.013(3) -0.022(6) -0.015(5)
C137 0.052(5) 0.065(5) 0.142(8) -0.008(4) 0.001(5) -0.011(5)
C138 0.068(6) 0.073(6) 0.116(7) -0.009(5) -0.005(6) -0.009(5)
C139 0.097(7) 0.075(6) 0.135(8) -0.001(5) -0.056(6) -0.023(6)
C140 0.021(3) 0.031(4) 0.036(5) -0.007(3) -0.008(3) -0.006(3)
C141 0.037(4) 0.023(3) 0.052(5) -0.007(3) -0.012(4) -0.006(4)
C142 0.051(5) 0.032(4) 0.056(6) -0.009(3) -0.008(4) -0.012(4)
C143 0.046(4) 0.034(4) 0.054(6) -0.002(3) -0.001(4) -0.015(4)
C144 0.023(3) 0.029(4) 0.053(5) -0.001(3) -0.004(4) -0.008(4)
C145 0.024(3) 0.035(4) 0.052(5) 0.001(3) -0.014(4) -0.014(4)
C146 0.083(6) 0.035(4) 0.045(6) -0.025(4) 0.003(5) -0.008(4)
C147 0.115(8) 0.078(6) 0.069(7) -0.064(6) -0.005(6) -0.027(6)
C148 0.096(8) 0.078(7) 0.051(6) -0.020(6) -0.001(6) -0.027(6)
C149 0.129(9) 0.056(6) 0.099(9) 0.000(6) -0.023(7) -0.047(6)
C150 0.028(4) 0.050(5) 0.073(7) 0.015(3) -0.017(5) -0.005(5)
C151 0.030(6) 0.108(11) 0.064(10) -0.001(7) -0.006(7) -0.027(8)
C152 0.088(13) 0.057(7) 0.091(16) 0.035(10) -0.041(11) -0.034(10)
C153 0.043(9) 0.044(8) 0.065(12) -0.007(5) -0.021(8) -0.008(8)
C1' 0.030(6) 0.108(11) 0.064(10) -0.001(7) -0.006(7) -0.027(8)
C2' 0.088(13) 0.057(7) 0.091(16) 0.035(10) -0.041(11) -0.034(10)
C3' 0.043(9) 0.044(8) 0.065(12) -0.007(5) -0.021(8) -0.008(8)
C154 0.016(3) 0.030(4) 0.034(4) -0.007(3) -0.003(3) -0.003(3)
C155 0.022(3) 0.028(4) 0.043(5) -0.008(3) -0.009(4) 0.009(3)
C156 0.027(4) 0.036(4) 0.046(5) -0.015(3) -0.016(4) 0.003(4)
C157 0.035(4) 0.038(4) 0.039(5) -0.016(3) -0.005(4) -0.009(4)
C158 0.017(3) 0.035(4) 0.040(5) -0.009(3) -0.002(3) -0.007(3)
C159 0.071(6) 0.093(6) 0.110(7) -0.016(5) -0.046(6) -0.022(6)
C160 0.071(5) 0.072(5) 0.087(6) -0.034(4) -0.023(5) -0.023(5)
C161 0.048(4) 0.051(5) 0.075(6) 0.002(4) -0.004(5) -0.012(4)
C162 0.035(4) 0.087(6) 0.049(5) -0.013(4) -0.003(4) -0.009(5)
C163 0.081(6) 0.072(6) 0.072(6) -0.033(5) -0.017(5) -0.014(5)
C164 0.095(6) 0.080(6) 0.113(7) -0.013(5) -0.050(6) -0.012(6)
C165 0.068(6) 0.062(6) 0.054(7) -0.011(5) -0.007(5) -0.001(5)
C166 0.067(6) 0.058(6) 0.072(7) -0.006(5) -0.022(6) -0.005(5)
C167 0.065(6) 0.063(6) 0.061(7) 0.014(5) -0.021(6) -0.015(5)
C168 0.051(5) 0.082(7) 0.052(6) 0.008(5) -0.006(5) -0.010(6)
C169 0.053(5) 0.052(5) 0.079(8) -0.004(4) -0.011(6) 0.000(5)
C170 0.075(7) 0.072(7) 0.079(8) -0.010(5) 0.002(6) -0.023(6)
C171 0.029(4) 0.062(5) 0.037(5) -0.009(3) -0.005(4) -0.009(4)
C172 0.027(4) 0.037(4) 0.043(5) -0.005(3) -0.008(4) -0.017(4)
C173 0.044(5) 0.064(5) 0.044(6) 0.014(4) -0.017(5) -0.013(5)
C174 0.039(5) 0.085(7) 0.048(6) 0.000(4) -0.005(5) 0.013(5)
C175 0.021(4) 0.061(5) 0.071(6) -0.018(3) -0.005(4) -0.026(5)
C176 0.028(4) 0.080(6) 0.046(5) -0.006(4) -0.018(4) -0.022(5)
C177 0.044(5) 0.051(5) 0.073(7) -0.020(4) -0.003(5) -0.019(5)
C178 0.042(4) 0.054(5) 0.052(6) -0.017(4) -0.002(4) -0.018(5)
C179 0.050(5) 0.046(5) 0.064(6) -0.012(4) 0.000(5) -0.020(5)
C180 0.056(5) 0.064(6) 0.054(6) -0.035(4) 0.009(5) -0.013(5)
C181 0.038(5) 0.082(7) 0.072(7) -0.022(4) -0.018(5) -0.004(6)
C182 0.054(5) 0.054(5) 0.087(8) -0.020(4) -0.015(6) 0.013(5)
C183 0.029(4) 0.103(8) 0.081(8) 0.005(5) 0.006(5) -0.040(7)
C184 0.046(5) 0.088(7) 0.063(7) 0.008(5) 0.002(5) -0.018(6)
C185 0.039(5) 0.097(8) 0.075(8) 0.016(5) -0.007(5) -0.025(7)
C186 0.088(9) 0.111(9) 0.118(11) -0.039(7) 0.011(8) -0.063(9)
C187 0.068(8) 0.119(10) 0.134(13) -0.025(7) -0.004(8) -0.056(10)
C188 0.092(9) 0.099(9) 0.107(11) -0.006(7) -0.041(9) -0.025(8)
C189 0.085(8) 0.082(7) 0.096(10) -0.015(6) -0.002(7) -0.041(7)
C190 0.056(6) 0.071(7) 0.110(10) -0.011(5) 0.005(7) -0.051(7)
C191 0.075(7) 0.070(7) 0.076(8) -0.023(5) 0.012(6) -0.031(6)
C192 0.208(13) 0.208(13) 0.208(13) -0.051(3) -0.0069(11) -0.029(2)
C193 0.121(8) 0.121(8) 0.121(8) -0.029(2) -0.0044(11) -0.0172(15)
C194 0.129(9) 0.129(9) 0.129(9) -0.032(2) -0.0040(11) -0.0180(16)
C195 0.112(8) 0.112(8) 0.112(8) -0.027(2) -0.0037(11) -0.0159(15)
C196 0.207(13) 0.207(13) 0.207(13) -0.051(3) -0.0066(11) -0.029(2)
C197 0.243(15) 0.244(15) 0.243(15) -0.060(4) -0.0081(11) -0.034(2)
N1 0.024(3) 0.013(3) 0.038(4) -0.008(2) -0.013(3) 0.002(3)
N2 0.020(3) 0.015(3) 0.034(4) -0.003(2) -0.011(3) -0.002(3)
N3 0.026(3) 0.020(3) 0.030(4) -0.004(2) -0.012(3) -0.002(3)
N4 0.014(2) 0.019(3) 0.036(4) -0.005(2) -0.005(3) 0.000(3)
N5 0.021(3) 0.016(3) 0.038(4) -0.006(2) -0.009(3) -0.003(3)
N6 0.023(3) 0.032(3) 0.021(3) -0.006(2) 0.000(3) -0.007(3)
N7 0.015(3) 0.028(3) 0.033(4) 0.001(2) -0.010(3) -0.009(3)
N8 0.005(2) 0.025(3) 0.039(4) -0.001(2) 0.004(3) -0.016(3)
N9 0.022(3) 0.034(3) 0.032(4) -0.006(2) -0.001(3) -0.006(3)
N10 0.018(3) 0.025(3) 0.030(3) -0.011(2) -0.008(3) -0.002(3)
Zn1 0.0195(4) 0.0191(4) 0.0386(6) -0.0031(3) -0.0108(4) -0.0068(4)
Zn2 0.0162(4) 0.0308(5) 0.0336(6) -0.0037(3) -0.0037(4) -0.0114(4)

loop_
_atom_type_symbol
_atom_type_description
_atom_type_scat_dispersion_real
_atom_type_scat_dispersion_imag
_atom_type_scat_source
C C 0.0181 0.0091 'International Tables Vol C Tables 4.2.6.8 and 6.1.1.4'
H H 0.0000 0.0000 'International Tables Vol C Tables 4.2.6.8 and 6.1.1.4'
N N 0.0311 0.0180 'International Tables Vol C Tables 4.2.6.8 and 6.1.1.4'
Zn Zn -1.5491 0.6778 'International Tables Vol C Tables 4.2.6.8 and 6.1.1.4'

loop_
_geom_angle_atom_site_label_1
_geom_angle_atom_site_label_2
_geom_angle_atom_site_label_3
_geom_angle_site_symmetry_1
_geom_angle
N1 C1 C2 . 109.2(5)
N1 C1 C45 . 124.1(6)
C2 C1 C45 . 126.5(6)
C3 C2 C1 . 107.2(6)
C3 C2 H2 . 126.4
C1 C2 H2 . 126.4
C2 C3 C4 . 107.6(5)
C2 C3 H3 . 126.2
C4 C3 H3 . 126.2
N1 C4 C3 . 108.6(6)
N1 C4 C5 . 125.5(6)
C3 C4 C5 . 125.7(5)
C6 C5 C4 . 127.1(5)
C6 C5 C61 . 116.7(6)
C4 C5 C61 . 116.2(6)
C5 C6 N2 . 125.9(6)
C5 C6 C7 . 125.7(5)
N2 C6 C7 . 108.3(6)
C8 C7 C6 . 108.3(5)
C8 C7 H7 . 125.9
C6 C7 H7 . 125.9
C7 C8 C9 . 106.8(6)
C7 C8 H8 . 126.6
C9 C8 H8 . 126.6
N2 C9 C8 . 109.3(5)
N2 C9 C10 . 124.2(6)
C8 C9 C10 . 126.5(6)
C11 C10 C25 . 116.6(5)
C11 C10 C9 . 122.9(5)
C25 C10 C9 . 120.4(6)
C10 C11 C12 . 121.3(5)
C10 C11 C23 . 122.6(5)
C12 C11 C23 . 116.0(6)
C13 C12 C11 . 122.2(6)
C13 C12 H12 . 118.9
C11 C12 H12 . 118.9
C12 C13 C14 . 123.1(6)
C12 C13 H13 . 118.5
C14 C13 H13 . 118.5
C15 C14 C13 . 123.9(6)
C15 C14 C19 . 119.7(6)
C13 C14 C19 . 116.2(6)
C14 C15 C16 . 122.3(6)
C14 C15 H15 . 118.8
C16 C15 H15 . 118.8
C15 C16 C17 . 119.3(7)
C15 C16 H16 . 120.4
C17 C16 H16 . 120.4
C16 C17 C18 . 121.1(6)
C16 C17 H17 . 119.5
C18 C17 H17 . 119.5
C17 C18 C19 . 119.1(6)
C17 C18 C20 . 122.4(6)
C19 C18 C20 . 118.4(6)
C23 C19 C18 . 120.1(6)
C23 C19 C14 . 121.5(6)
C18 C19 C14 . 118.5(6)
C21 C20 C18 . 120.8(6)
C21 C20 H20 . 119.6
C18 C20 H20 . 119.6
C20 C21 C22 . 122.4(6)
C20 C21 H21 . 118.8
C22 C21 H21 . 118.8
C24 C22 C23 . 118.4(6)
C24 C22 C21 . 123.0(6)
C23 C22 C21 . 118.5(6)
C22 C23 C19 . 119.8(6)
C22 C23 C11 . 119.6(6)
C19 C23 C11 . 120.6(5)
C27 C24 C22 . 133.8(6)
C27 C24 C25 . 104.5(6)
C22 C24 C25 . 121.7(6)
N3 C25 C24 . 112.9(5)
N3 C25 C10 . 126.4(6)
C24 C25 C10 . 120.7(6)
C27 C26 N3 . 111.3(6)
C27 C26 C28 . 125.7(5)
N3 C26 C28 . 122.8(6)
C24 C27 C26 . 107.5(5)
C24 C27 H27 . 126.3
C26 C27 H27 . 126.3
C29 C28 C26 . 126.3(5)
C29 C28 C47 . 115.3(6)
C26 C28 C47 . 118.3(6)
N4 C29 C28 . 126.0(6)
N4 C29 C30 . 108.2(6)
C28 C29 C30 . 125.6(5)
C31 C30 C29 . 108.5(5)
C31 C30 H30 . 125.7
C29 C30 H30 . 125.7
C30 C31 C32 . 133.4(6)
C30 C31 C46 . 105.5(6)
C32 C31 C46 . 121.0(6)
C44 C32 C31 . 118.5(6)
C44 C32 C33 . 118.9(7)
C31 C32 C33 . 122.4(6)
C34 C33 C32 . 122.3(7)
C34 C33 H33 . 118.8
C32 C33 H33 . 118.8
C33 C34 C35 . 120.2(7)
C33 C34 H34 . 119.9
C35 C34 H34 . 119.9
C36 C35 C34 . 122.6(7)
C36 C35 C40 . 118.0(7)
C34 C35 C40 . 119.3(7)
C37 C36 C35 . 121.2(8)
C37 C36 H36 . 119.4
C35 C36 H36 . 119.4
C36 C37 C38 . 121.1(8)
C36 C37 H37 . 119.4
C38 C37 H37 . 119.4
C37 C38 C39 . 119.5(7)
C37 C38 H38 . 120.2
C39 C38 H38 . 120.2
C38 C39 C40 . 121.1(7)
C38 C39 C41 . 122.0(7)
C40 C39 C41 . 116.7(7)
C39 C40 C44 . 121.7(7)
C39 C40 C35 . 119.1(7)
C44 C40 C35 . 119.2(6)
C42 C41 C39 . 121.0(7)
C42 C41 H41 . 119.5
C39 C41 H41 . 119.5
C41 C42 C43 . 123.7(7)
C41 C42 H42 . 118.1
C43 C42 H42 . 118.1
C42 C43 C45 . 123.3(6)
C42 C43 C44 . 115.6(7)
C45 C43 C44 . 121.1(6)
C32 C44 C40 . 119.8(6)
C32 C44 C43 . 120.6(7)
C40 C44 C43 . 119.5(6)
C46 C45 C43 . 117.1(6)
C46 C45 C1 . 121.1(7)
C43 C45 C1 . 121.4(6)
N4 C46 C45 . 129.6(6)
N4 C46 C31 . 110.1(5)
C45 C46 C31 . 120.4(7)
C48 C47 C52 . 118.7(5)
C48 C47 C28 . 121.7(5)
C52 C47 C28 . 119.3(5)
C49 C48 C47 . 121.3(6)
C49 C48 H48 . 119.4
C47 C48 H48 . 119.4
C48 C49 C50 . 117.6(6)
C48 C49 C53 . 123.2(6)
C50 C49 C53 . 119.2(5)
C51 C50 C49 . 122.8(6)
C51 C50 H50 . 118.6
C49 C50 H50 . 118.6
C50 C51 C52 . 118.1(6)
C50 C51 C57 . 122.9(5)
C52 C51 C57 . 118.9(5)
C51 C52 C47 . 121.3(6)
C51 C52 H52 . 119.3
C47 C52 H52 . 119.3
C54 C53 C49 . 112.4(5)
C54 C53 C55 . 107.6(6)
C49 C53 C55 . 111.3(5)
C54 C53 C56 . 107.9(6)
C49 C53 C56 . 108.7(6)
C55 C53 C56 . 108.8(6)
C53 C54 H54A . 109.5
C53 C54 H54B . 109.5
H54A C54 H54B . 109.5
C53 C54 H54C . 109.5
H54A C54 H54C . 109.5
H54B C54 H54C . 109.5
C53 C55 H55A . 109.5
C53 C55 H55B . 109.5
H55A C55 H55B . 109.5
C53 C55 H55C . 109.5
H55A C55 H55C . 109.5
H55B C55 H55C . 109.5
C53 C56 H56A . 109.5
C53 C56 H56B . 109.5
H56A C56 H56B . 109.5
C53 C56 H56C . 109.5
H56A C56 H56C . 109.5
H56B C56 H56C . 109.5
C59 C57 C58 . 108.3(6)
C59 C57 C51 . 109.2(5)
C58 C57 C51 . 112.7(6)
C59 C57 C60 . 109.1(6)
C58 C57 C60 . 108.0(5)
C51 C57 C60 . 109.4(6)
C57 C58 H58A . 109.5
C57 C58 H58B . 109.5
H58A C58 H58B . 109.5
C57 C58 H58C . 109.5
H58A C58 H58C . 109.5
H58B C58 H58C . 109.5
C57 C59 H59A . 109.5
C57 C59 H59B . 109.5
H59A C59 H59B . 109.5
C57 C59 H59C . 109.5
H59A C59 H59C . 109.5
H59B C59 H59C . 109.5
C57 C60 H60A . 109.5
C57 C60 H60B . 109.5
H60A C60 H60B . 109.5
C57 C60 H60C . 109.5
H60A C60 H60C . 109.5
H60B C60 H60C . 109.5
C66 C61 C62 . 119.0(5)
C66 C61 C5 . 122.1(5)
C62 C61 C5 . 118.9(5)
C61 C62 C63 . 121.7(5)
C61 C62 H62 . 119.2
C63 C62 H62 . 119.2
C64 C63 C62 . 116.9(5)
C64 C63 C67 . 123.8(5)
C62 C63 C67 . 119.2(5)
C63 C64 C65 . 123.6(5)
C63 C64 H64 . 118.2
C65 C64 H64 . 118.2
C64 C65 C66 . 116.9(5)
C64 C65 C71 . 123.1(5)
C66 C65 C71 . 119.9(5)
C61 C66 C65 . 121.9(6)
C61 C66 H66 . 119.1
C65 C66 H66 . 119.1
C63 C67 C70 . 113.1(5)
C63 C67 C69 . 108.6(6)
C70 C67 C69 . 108.8(6)
C63 C67 C68 . 110.1(5)
C70 C67 C68 . 107.7(5)
C69 C67 C68 . 108.4(6)
C67 C68 H68A . 109.5
C67 C68 H68B . 109.5
H68A C68 H68B . 109.5
C67 C68 H68C . 109.5
H68A C68 H68C . 109.5
H68B C68 H68C . 109.5
C67 C69 H69A . 109.5
C67 C69 H69B . 109.5
H69A C69 H69B . 109.5
C67 C69 H69C . 109.5
H69A C69 H69C . 109.5
H69B C69 H69C . 109.5
C67 C70 H70A . 109.5
C67 C70 H70B . 109.5
H70A C70 H70B . 109.5
C67 C70 H70C . 109.5
H70A C70 H70C . 109.5
H70B C70 H70C . 109.5
C74 C71 C73 . 109.6(5)
C74 C71 C65 . 113.3(5)
C73 C71 C65 . 110.2(5)
C74 C71 C72 . 107.8(6)
C73 C71 C72 . 107.4(6)
C65 C71 C72 . 108.4(5)
C71 C72 H72A . 109.5
C71 C72 H72B . 109.5
H72A C72 H72B . 109.5
C71 C72 H72C . 109.5
H72A C72 H72C . 109.5
H72B C72 H72C . 109.5
C71 C73 H73A . 109.5
C71 C73 H73B . 109.5
H73A C73 H73B . 109.5
C71 C73 H73C . 109.5
H73A C73 H73C . 109.5
H73B C73 H73C . 109.5
C71 C74 H74A . 109.5
C71 C74 H74B . 109.5
H74A C74 H74B . 109.5
C71 C74 H74C . 109.5
H74A C74 H74C . 109.5
H74B C74 H74C . 109.5
N5 C75 C76 . 123.2(6)
N5 C75 H75 . 118.4
C76 C75 H75 . 118.4
C75 C76 C77 . 118.2(6)
C75 C76 H76 . 120.9
C77 C76 H76 . 120.9
C78 C77 C76 . 118.5(6)
C78 C77 H77 . 120.8
C76 C77 H77 . 120.8
C79 C78 C77 . 119.8(6)
C79 C78 H78 . 120.1
C77 C78 H78 . 120.1
N5 C79 C78 . 121.9(6)
N5 C79 H79 . 119.1
C78 C79 H79 . 119.1
N6 C80 C81 . 107.7(6)
N6 C80 C124 . 125.2(6)
C81 C80 C124 . 127.1(7)
C82 C81 C80 . 108.6(7)
C82 C81 H81 . 125.7
C80 C81 H81 . 125.7
C81 C82 C83 . 107.1(6)
C81 C82 H82 . 126.4
C83 C82 H82 . 126.4
C84 C83 N6 . 126.3(6)
C84 C83 C82 . 126.1(6)
N6 C83 C82 . 107.5(6)
C83 C84 C85 . 126.9(6)
C83 C84 C126 . 118.6(6)
C85 C84 C126 . 114.6(6)
C84 C85 N7 . 126.3(6)
C84 C85 C86 . 124.0(5)
N7 C85 C86 . 109.5(6)
C87 C86 C85 . 108.1(5)
C87 C86 H86 . 126.0
C85 C86 H86 . 126.0
C86 C87 C88 . 106.6(6)
C86 C87 H87 . 126.7
C88 C87 H87 . 126.7
N7 C88 C87 . 110.2(5)
N7 C88 C89 . 123.5(6)
C87 C88 C89 . 125.8(6)
C104 C89 C90 . 116.8(6)
C104 C89 C88 . 121.5(6)
C90 C89 C88 . 121.2(6)
C89 C90 C91 . 123.3(6)
C89 C90 C102 . 120.7(6)
C91 C90 C102 . 116.0(6)
C92 C91 C90 . 122.8(6)
C92 C91 H91 . 118.6
C90 C91 H91 . 118.6
C91 C92 C93 . 120.1(7)
C91 C92 H92 . 120.0
C93 C92 H92 . 120.0
C98 C93 C94 . 121.6(7)
C98 C93 C92 . 119.1(7)
C94 C93 C92 . 119.2(7)
C95 C94 C93 . 117.2(8)
C95 C94 H94 . 121.4
C93 C94 H94 . 121.4
C96 C95 C94 . 122.1(8)
C96 C95 H95 . 118.9
C94 C95 H95 . 118.9
C95 C96 C97 . 120.9(7)
C95 C96 H96 . 119.5
C97 C96 H96 . 119.5
C99 C97 C98 . 120.0(7)
C99 C97 C96 . 121.9(7)
C98 C97 C96 . 118.1(7)
C93 C98 C97 . 119.9(7)
C93 C98 C102 . 120.9(7)
C97 C98 C102 . 119.2(7)
C100 C99 C97 . 121.0(7)
C100 C99 H99 . 119.5
C97 C99 H99 . 119.5
C99 C100 C101 . 120.2(7)
C99 C100 H100 . 119.9
C101 C100 H100 . 119.9
C102 C101 C100 . 120.1(7)
C102 C101 C103 . 119.4(6)
C100 C101 C103 . 120.5(6)
C101 C102 C98 . 119.5(6)
C101 C102 C90 . 120.7(7)
C98 C102 C90 . 119.8(7)
C105 C103 C101 . 133.7(6)
C105 C103 C104 . 107.6(6)
C101 C103 C104 . 118.8(6)
N8 C104 C89 . 129.2(6)
N8 C104 C103 . 108.0(6)
C89 C104 C103 . 122.8(6)
C103 C105 C106 . 108.4(5)
C103 C105 H105 . 125.8
C106 C105 H105 . 125.8
C107 C106 N8 . 125.8(6)
C107 C106 C105 . 126.2(5)
N8 C106 C105 . 107.8(6)
C106 C107 C108 . 126.0(6)
C106 C107 C140 . 114.6(6)
C108 C107 C140 . 119.3(6)
N9 C108 C107 . 124.5(7)
N9 C108 C109 . 109.9(6)
C107 C108 C109 . 125.5(6)
C110 C109 C108 . 107.3(6)
C110 C109 H109 . 126.3
C108 C109 H109 . 126.3
C109 C110 C111 . 133.4(7)
C109 C110 C125 . 105.9(6)
C111 C110 C125 . 120.7(6)
C112 C111 C110 . 122.7(6)
C112 C111 C123 . 119.8(7)
C110 C111 C123 . 117.5(6)
C113 C112 C111 . 122.0(7)
C113 C112 H112 . 119.0
C111 C112 H112 . 119.0
C112 C113 C114 . 119.7(7)
C112 C113 H113 . 120.2
C114 C113 H113 . 120.2
C119 C114 C115 . 120.7(7)
C119 C114 C113 . 119.3(7)
C115 C114 C113 . 119.9(7)
C116 C115 C114 . 119.5(7)
C116 C115 H115 . 120.2
C114 C115 H115 . 120.2
C117 C116 C115 . 121.0(8)
C117 C116 H116 . 119.5
C115 C116 H116 . 119.5
C116 C117 C118 . 120.3(7)
C116 C117 H117 . 119.9
C118 C117 H117 . 119.9
C117 C118 C119 . 119.7(7)
C117 C118 C120 . 122.6(6)
C119 C118 C120 . 117.5(7)
C114 C119 C118 . 118.8(7)
C114 C119 C123 . 121.3(6)
C118 C119 C123 . 119.8(6)
C121 C120 C118 . 122.8(7)
C121 C120 H120 . 118.6
C118 C120 H120 . 118.6
C120 C121 C122 . 121.8(7)
C120 C121 H121 . 119.1
C122 C121 H121 . 119.1
C124 C122 C123 . 122.5(6)
C124 C122 C121 . 120.9(6)
C123 C122 C121 . 116.3(6)
C111 C123 C122 . 120.8(7)
C111 C123 C119 . 117.9(6)
C122 C123 C119 . 121.3(6)
C122 C124 C125 . 116.2(6)
C122 C124 C80 . 123.2(6)
C125 C124 C80 . 120.5(6)
N9 C125 C124 . 127.2(6)
N9 C125 C110 . 110.7(6)
C124 C125 C110 . 122.1(7)
C131 C126 C127 . 119.5(6)
C131 C126 C84 . 118.6(5)
C127 C126 C84 . 121.9(6)
C126 C127 C128 . 120.3(7)
C126 C127 H127 . 119.9
C128 C127 H127 . 119.9
C129 C128 C127 . 116.9(7)
C129 C128 C132 . 124.8(7)
C127 C128 C132 . 118.3(8)
C130 C129 C128 . 123.7(7)
C130 C129 H129 . 118.2
C128 C129 H129 . 118.2
C129 C130 C131 . 117.7(8)
C129 C130 C136 . 120.0(7)
C131 C130 C136 . 122.3(7)
C130 C131 C126 . 121.9(6)
C130 C131 H131 . 119.0
C126 C131 H131 . 119.0
C128 C132 C133 . 110.3(6)
C128 C132 C134 . 111.1(7)
C133 C132 C134 . 108.4(8)
C128 C132 C135 . 111.3(8)
C133 C132 C135 . 108.0(6)
C134 C132 C135 . 107.7(7)
C132 C133 H13A . 109.5
C132 C133 H13B . 109.5
H13A C133 H13B . 109.5
C132 C133 H13C . 109.5
H13A C133 H13C . 109.5
H13B C133 H13C . 109.5
C132 C134 H13D . 109.5
C132 C134 H13E . 109.5
H13D C134 H13E . 109.5
C132 C134 H13F . 109.5
H13D C134 H13F . 109.5
H13E C134 H13F . 109.5
C132 C135 H13G . 109.5
C132 C135 H13H . 109.5
H13G C135 H13H . 109.5
C132 C135 H13I . 109.5
H13G C135 H13I . 109.5
H13H C135 H13I . 109.5
C139 C136 C138 . 107.4(9)
C139 C136 C130 . 113.3(6)
C138 C136 C130 . 109.5(7)
C139 C136 C137 . 109.1(8)
C138 C136 C137 . 109.4(6)
C130 C136 C137 . 108.2(8)
C136 C137 H13J . 109.5
C136 C137 H13K . 109.5
H13J C137 H13K . 109.5
C136 C137 H13L . 109.5
H13J C137 H13L . 109.5
H13K C137 H13L . 109.5
C136 C138 H13M . 109.5
C136 C138 H13N . 109.5
H13M C138 H13N . 109.5
C136 C138 H13O . 109.5
H13M C138 H13O . 109.5
H13N C138 H13O . 109.5
C136 C139 H13P . 109.5
C136 C139 H13Q . 109.5
H13P C139 H13Q . 109.5
C136 C139 H13R . 109.5
H13P C139 H13R . 109.5
H13Q C139 H13R . 109.5
C141 C140 C145 . 119.2(6)
C141 C140 C107 . 119.0(6)
C145 C140 C107 . 121.7(5)
C140 C141 C142 . 122.0(6)
C140 C141 H141 . 119.0
C142 C141 H141 . 119.0
C143 C142 C141 . 117.4(6)
C143 C142 C146 . 122.4(6)
C141 C142 C146 . 120.1(7)
C142 C143 C144 . 122.3(6)
C142 C143 H143 . 118.8
C144 C143 H143 . 118.8
C145 C144 C143 . 118.5(6)
C145 C144 C150 . 120.9(6)
C143 C144 C150 . 120.5(6)
C144 C145 C140 . 120.5(6)
C144 C145 H145 . 119.7
C140 C145 H145 . 119.7
C148 C146 C147 . 109.6(8)
C148 C146 C149 . 107.5(7)
C147 C146 C149 . 108.7(7)
C148 C146 C142 . 109.7(6)
C147 C146 C142 . 109.3(6)
C149 C146 C142 . 112.0(7)
C146 C147 H14A . 109.5
C146 C147 H14B . 109.5
H14A C147 H14B . 109.5
C146 C147 H14C . 109.5
H14A C147 H14C . 109.5
H14B C147 H14C . 109.5
C146 C148 H14D . 109.5
C146 C148 H14E . 109.5
H14D C148 H14E . 109.5
C146 C148 H14F . 109.5
H14D C148 H14F . 109.5
H14E C148 H14F . 109.5
C146 C149 H14G . 109.5
C146 C149 H14H . 109.5
H14G C149 H14H . 109.5
C146 C149 H14I . 109.5
H14G C149 H14I . 109.5
H14H C149 H14I . 109.5
C3' C150 C144 . 120.4(10)
C152 C150 C144 . 118.7(9)
C152 C150 C153 . 106.7(10)
C144 C150 C153 . 112.5(7)
C3' C150 C1' . 113.1(12)
C144 C150 C1' . 104.1(9)
C3' C150 C2' . 110.2(14)
C144 C150 C2' . 104.1(10)
C1' C150 C2' . 103.2(12)
C152 C150 C151 . 109.5(10)
C144 C150 C151 . 107.5(8)
C153 C150 C151 . 100.4(8)
C150 C151 H15A . 109.5
C150 C151 H15B . 109.5
H15A C151 H15B . 109.5
C150 C151 H15C . 109.5
H15A C151 H15C . 109.5
H15B C151 H15C . 109.5
C150 C152 H15D . 109.5
C150 C152 H15E . 109.5
H15D C152 H15E . 109.5
C150 C152 H15F . 109.5
H15D C152 H15F . 109.5
H15E C152 H15F . 109.5
C150 C153 H15G . 109.5
C150 C153 H15H . 109.5
H15G C153 H15H . 109.5
C150 C153 H15J . 109.5
H15G C153 H15J . 109.5
H15H C153 H15J . 109.5
C150 C1' H1'A . 109.5
C150 C1' H1'B . 109.5
H1'A C1' H1'B . 109.5
C150 C1' H1'C . 109.5
H1'A C1' H1'C . 109.5
H1'B C1' H1'C . 109.5
C150 C2' H2'A . 109.5
C150 C2' H2'B . 109.5
H2'A C2' H2'B . 109.5
C150 C2' H2'C . 109.5
H2'A C2' H2'C . 109.5
H2'B C2' H2'C . 109.5
C150 C3' H3'1 . 109.5
C150 C3' H3'2 . 109.5
H3'1 C3' H3'2 . 109.5
C150 C3' H3'3 . 109.5
H3'1 C3' H3'3 . 109.5
H3'2 C3' H3'3 . 109.5
N10 C154 C155 . 122.2(5)
N10 C154 H154 . 118.9
C155 C154 H154 . 118.9
C156 C155 C154 . 120.2(6)
C156 C155 H155 . 119.9
C154 C155 H155 . 119.9
C155 C156 C157 . 117.8(6)
C155 C156 H156 . 121.1
C157 C156 H156 . 121.1
C158 C157 C156 . 119.2(6)
C158 C157 H157 . 120.4
C156 C157 H157 . 120.4
N10 C158 C157 . 122.7(6)
N10 C158 H158 . 118.6
C157 C158 H158 . 118.6
C160 C159 C164 . 119.7(7)
C160 C159 H159 . 120.1
C164 C159 H159 . 120.1
C161 C160 C159 . 119.7(7)
C161 C160 H160 . 120.1
C159 C160 H160 . 120.1
C162 C161 C160 . 121.0(6)
C162 C161 H161 . 119.5
C160 C161 H161 . 119.5
C161 C162 C163 . 118.9(6)
C161 C162 H162 . 120.6
C163 C162 H162 . 120.6
C162 C163 C164 . 120.6(7)
C162 C163 H163 . 119.7
C164 C163 H163 . 119.7
C163 C164 C159 . 120.1(7)
C163 C164 H164 . 120.0
C159 C164 H164 . 120.0
C166 C165 C170 . 119.8(8)
C166 C165 H165 . 120.1
C170 C165 H165 . 120.1
C165 C166 C167 . 119.5(8)
C165 C166 H166 . 120.2
C167 C166 H166 . 120.2
C166 C167 C168 . 121.3(8)
C166 C167 H167 . 119.4
C168 C167 H167 . 119.4
C167 C168 C169 . 119.4(8)
C167 C168 H168 . 120.3
C169 C168 H168 . 120.3
C170 C169 C168 . 119.0(8)
C170 C169 H169 . 120.5
C168 C169 H169 . 120.5
C169 C170 C165 . 121.0(8)
C169 C170 H170 . 119.5
C165 C170 H170 . 119.5
C172 C171 C176 . 121.4(7)
C172 C171 H171 . 119.3
C176 C171 H171 . 119.3
C173 C172 C171 . 119.4(6)
C173 C172 H172 . 120.3
C171 C172 H172 . 120.3
C172 C173 C174 . 119.3(7)
C172 C173 H173 . 120.4
C174 C173 H173 . 120.4
C175 C174 C173 . 121.4(7)
C175 C174 H174 . 119.3
C173 C174 H174 . 119.3
C176 C175 C174 . 117.7(6)
C176 C175 H175 . 121.1
C174 C175 H175 . 121.1
C171 C176 C175 . 120.7(7)
C171 C176 H176 . 119.7
C175 C176 H176 . 119.7
C182 C177 C178 . 119.1(8)
C182 C177 H177 . 120.5
C178 C177 H177 . 120.5
C179 C178 C177 . 120.1(7)
C179 C178 H178 . 119.9
C177 C178 H178 . 119.9
C180 C179 C178 . 120.4(8)
C180 C179 H179 . 119.8
C178 C179 H179 . 119.8
C179 C180 C181 . 119.8(7)
C179 C180 H180 . 120.1
C181 C180 H180 . 120.1
C182 C181 C180 . 119.5(7)
C182 C181 H181 . 120.3
C180 C181 H181 . 120.3
C177 C182 C181 . 121.1(8)
C177 C182 H182 . 119.5
C181 C182 H182 . 119.5
C185 C183 C184 2_766 119.6(10)
C185 C183 H183 2_766 120.2
C184 C183 H183 . 120.2
C185 C184 C183 . 121.1(10)
C185 C184 H184 . 119.5
C183 C184 H184 . 119.5
C183 C185 C184 2_766 119.3(10)
C183 C185 H185 2_766 120.3
C184 C185 H185 . 120.3
C191 C186 C187 . 119.2(10)
C191 C186 H186 . 120.4
C187 C186 H186 . 120.4
C186 C187 C188 . 120.7(10)
C186 C187 H187 . 119.6
C188 C187 H187 . 119.6
C189 C188 C187 . 119.7(10)
C189 C188 H188 . 120.1
C187 C188 H188 . 120.1
C188 C189 C190 . 119.1(10)
C188 C189 H189 . 120.5
C190 C189 H189 . 120.5
C191 C190 C189 . 120.4(9)
C191 C190 H190 . 119.8
C189 C190 H190 . 119.8
C186 C191 C190 . 120.7(9)
C186 C191 H191 . 119.6
C190 C191 H191 . 119.6
C197 C192 C193 . 119.9(18)
C197 C192 H192 . 120.1
C193 C192 H192 . 120.1
C192 C193 C194 . 112.4(16)
C192 C193 H193 . 123.8
C194 C193 H193 . 123.8
C195 C194 C193 . 127.5(16)
C195 C194 H194 . 116.3
C193 C194 H194 . 116.3
C196 C195 C194 . 117.7(16)
C196 C195 H195 . 121.2
C194 C195 H195 . 121.2
C197 C196 C195 . 113.0(17)
C197 C196 H196 . 123.5
C195 C196 H196 . 123.5
C192 C197 C196 . 128.(2)
C192 C197 H197 . 115.8
C196 C197 H197 . 115.8
C1 N1 C4 . 107.3(5)
C1 N1 Zn1 . 127.7(4)
C4 N1 Zn1 . 124.9(5)
C9 N2 C6 . 107.3(5)
C9 N2 Zn1 . 125.8(4)
C6 N2 Zn1 . 124.8(4)
C25 N3 C26 . 103.8(5)
C25 N3 Zn1 . 123.7(4)
C26 N3 Zn1 . 127.2(4)
C46 N4 C29 . 107.6(5)
C46 N4 Zn1 . 124.9(4)
C29 N4 Zn1 . 126.8(4)
C79 N5 C75 . 118.4(5)
C79 N5 Zn1 . 120.5(4)
C75 N5 Zn1 . 121.1(4)
C80 N6 C83 . 109.0(5)
C80 N6 Zn2 . 124.8(4)
C83 N6 Zn2 . 124.5(4)
C88 N7 C85 . 105.5(5)
C88 N7 Zn2 . 129.0(4)
C85 N7 Zn2 . 124.8(5)
C104 N8 C106 . 108.2(5)
C104 N8 Zn2 . 124.9(4)
C106 N8 Zn2 . 126.3(4)
C125 N9 C108 . 106.2(6)
C125 N9 Zn2 . 123.0(4)
C108 N9 Zn2 . 126.9(5)
C154 N10 C158 . 117.9(5)
C154 N10 Zn2 . 122.1(4)
C158 N10 Zn2 . 119.9(4)
N4 Zn1 N3 . 88.1(2)
N4 Zn1 N2 . 162.11(18)
N3 Zn1 N2 . 88.0(2)
N4 Zn1 N1 . 87.7(2)
N3 Zn1 N1 . 161.23(17)
N2 Zn1 N1 . 90.4(2)
N4 Zn1 N5 . 98.02(18)
N3 Zn1 N5 . 95.41(18)
N2 Zn1 N5 . 99.72(18)
N1 Zn1 N5 . 103.29(18)
N9 Zn2 N8 . 88.0(2)
N9 Zn2 N7 . 162.62(18)
N8 Zn2 N7 . 87.6(2)
N9 Zn2 N6 . 88.4(2)
N8 Zn2 N6 . 160.78(18)
N7 Zn2 N6 . 90.2(2)
N9 Zn2 N10 . 94.14(19)
N8 Zn2 N10 . 97.93(17)
N7 Zn2 N10 . 103.11(18)
N6 Zn2 N10 . 101.17(18)

loop_
_geom_bond_atom_site_label_1
_geom_bond_atom_site_label_2
_geom_bond_site_symmetry_2
_geom_bond_distance
C1 N1 . 1.353(8)
C1 C2 . 1.424(8)
C1 C45 . 1.454(8)
C2 C3 . 1.369(8)
C2 H2 . 0.95
C3 C4 . 1.403(9)
C3 H3 . 0.95
C4 N1 . 1.398(7)
C4 C5 . 1.416(9)
C5 C6 . 1.393(8)
C5 C61 . 1.499(7)
C6 N2 . 1.400(6)
C6 C7 . 1.412(8)
C7 C8 . 1.354(8)
C7 H7 . 0.95
C8 C9 . 1.442(8)
C8 H8 . 0.95
C9 N2 . 1.349(8)
C9 C10 . 1.460(7)
C10 C11 . 1.416(8)
C10 C25 . 1.434(8)
C11 C12 . 1.439(8)
C11 C23 . 1.443(7)
C12 C13 . 1.357(8)
C12 H12 . 0.95
C13 C14 . 1.426(8)
C13 H13 . 0.95
C14 C15 . 1.365(8)
C14 C19 . 1.427(8)
C15 C16 . 1.376(8)
C15 H15 . 0.95
C16 C17 . 1.391(8)
C16 H16 . 0.95
C17 C18 . 1.396(9)
C17 H17 . 0.95
C18 C19 . 1.426(8)
C18 C20 . 1.430(8)
C19 C23 . 1.423(8)
C20 C21 . 1.348(8)
C20 H20 . 0.95
C21 C22 . 1.420(8)
C21 H21 . 0.95
C22 C24 . 1.412(9)
C22 C23 . 1.418(8)
C24 C27 . 1.385(8)
C24 C25 . 1.432(8)
C25 N3 . 1.348(8)
C26 C27 . 1.393(8)
C26 N3 . 1.398(7)
C26 C28 . 1.419(8)
C27 H27 . 0.95
C28 C29 . 1.392(8)
C28 C47 . 1.499(7)
C29 N4 . 1.390(7)
C29 C30 . 1.425(8)
C30 C31 . 1.368(8)
C30 H30 . 0.95
C31 C32 . 1.405(9)
C31 C46 . 1.452(8)
C32 C44 . 1.400(8)
C32 C33 . 1.430(9)
C33 C34 . 1.341(9)
C33 H33 . 0.95
C34 C35 . 1.419(9)
C34 H34 . 0.95
C35 C36 . 1.415(10)
C35 C40 . 1.435(9)
C36 C37 . 1.368(9)
C36 H36 . 0.95
C37 C38 . 1.386(10)
C37 H37 . 0.95
C38 C39 . 1.395(10)
C38 H38 . 0.95
C39 C40 . 1.399(9)
C39 C41 . 1.441(10)
C40 C44 . 1.422(9)
C41 C42 . 1.339(9)
C41 H41 . 0.95
C42 C43 . 1.419(9)
C42 H42 . 0.95
C43 C45 . 1.423(9)
C43 C44 . 1.441(9)
C45 C46 . 1.418(8)
C46 N4 . 1.348(8)
C47 C48 . 1.398(8)
C47 C52 . 1.401(8)
C48 C49 . 1.391(7)
C48 H48 . 0.95
C49 C50 . 1.408(8)
C49 C53 . 1.524(8)
C50 C51 . 1.375(8)
C50 H50 . 0.95
C51 C52 . 1.393(7)
C51 C57 . 1.533(8)
C52 H52 . 0.95
C53 C54 . 1.518(9)
C53 C55 . 1.528(8)
C53 C56 . 1.537(9)
C54 H54A . 0.98
C54 H54B . 0.98
C54 H54C . 0.98
C55 H55A . 0.98
C55 H55B . 0.98
C55 H55C . 0.98
C56 H56A . 0.98
C56 H56B . 0.98
C56 H56C . 0.98
C57 C59 . 1.522(9)
C57 C58 . 1.530(8)
C57 C60 . 1.544(9)
C58 H58A . 0.98
C58 H58B . 0.98
C58 H58C . 0.98
C59 H59A . 0.98
C59 H59B . 0.98
C59 H59C . 0.98
C60 H60A . 0.98
C60 H60B . 0.98
C60 H60C . 0.98
C61 C66 . 1.376(7)
C61 C62 . 1.389(8)
C62 C63 . 1.398(7)
C62 H62 . 0.95
C63 C64 . 1.382(7)
C63 C67 . 1.521(8)
C64 C65 . 1.390(8)
C64 H64 . 0.95
C65 C66 . 1.395(7)
C65 C71 . 1.533(8)
C66 H66 . 0.95
C67 C70 . 1.524(8)
C67 C69 . 1.524(9)
C67 C68 . 1.547(8)
C68 H68A . 0.98
C68 H68B . 0.98
C68 H68C . 0.98
C69 H69A . 0.98
C69 H69B . 0.98
C69 H69C . 0.98
C70 H70A . 0.98
C70 H70B . 0.98
C70 H70C . 0.98
C71 C74 . 1.513(8)
C71 C73 . 1.522(8)
C71 C72 . 1.555(10)
C72 H72A . 0.98
C72 H72B . 0.98
C72 H72C . 0.98
C73 H73A . 0.98
C73 H73B . 0.98
C73 H73C . 0.98
C74 H74A . 0.98
C74 H74B . 0.98
C74 H74C . 0.98
C75 N5 . 1.339(7)
C75 C76 . 1.376(7)
C75 H75 . 0.95
C76 C77 . 1.388(8)
C76 H76 . 0.95
C77 C78 . 1.381(9)
C77 H77 . 0.95
C78 C79 . 1.376(7)
C78 H78 . 0.95
C79 N5 . 1.334(7)
C79 H79 . 0.95
C80 N6 . 1.349(8)
C80 C81 . 1.442(8)
C80 C124 . 1.447(8)
C81 C82 . 1.342(9)
C81 H81 . 0.95
C82 C83 . 1.441(9)
C82 H82 . 0.95
C83 C84 . 1.383(9)
C83 N6 . 1.387(7)
C84 C85 . 1.394(9)
C84 C126 . 1.512(8)
C85 N7 . 1.402(7)
C85 C86 . 1.402(9)
C86 C87 . 1.358(8)
C86 H86 . 0.95
C87 C88 . 1.431(8)
C87 H87 . 0.95
C88 N7 . 1.365(8)
C88 C89 . 1.456(8)
C89 C104 . 1.409(8)
C89 C90 . 1.418(9)
C90 C91 . 1.436(8)
C90 C102 . 1.464(8)
C91 C92 . 1.355(9)
C91 H91 . 0.95
C92 C93 . 1.454(9)
C92 H92 . 0.95
C93 C98 . 1.384(9)
C93 C94 . 1.414(10)
C94 C95 . 1.413(10)
C94 H94 . 0.95
C95 C96 . 1.349(10)
C95 H95 . 0.95
C96 C97 . 1.424(10)
C96 H96 . 0.95
C97 C99 . 1.387(9)
C97 C98 . 1.417(9)
C98 C102 . 1.423(9)
C99 C100 . 1.363(9)
C99 H99 . 0.95
C100 C101 . 1.427(8)
C100 H100 . 0.95
C101 C102 . 1.382(9)
C101 C103 . 1.435(9)
C103 C105 . 1.360(8)
C103 C104 . 1.443(7)
C104 N8 . 1.365(8)
C105 C106 . 1.412(8)
C105 H105 . 0.95
C106 C107 . 1.393(8)
C106 N8 . 1.403(7)
C107 C108 . 1.404(9)
C107 C140 . 1.487(8)
C108 N9 . 1.388(7)
C108 C109 . 1.414(9)
C109 C110 . 1.386(9)
C109 H109 . 0.95
C110 C111 . 1.414(9)
C110 C125 . 1.431(9)
C111 C112 . 1.395(8)
C111 C123 . 1.423(8)
C112 C113 . 1.378(9)
C112 H112 . 0.95
C113 C114 . 1.431(9)
C113 H113 . 0.95
C114 C119 . 1.383(9)
C114 C115 . 1.414(9)
C115 C116 . 1.387(9)
C115 H115 . 0.95
C116 C117 . 1.369(9)
C116 H116 . 0.95
C117 C118 . 1.406(9)
C117 H117 . 0.95
C118 C119 . 1.427(9)
C118 C120 . 1.428(9)
C119 C123 . 1.439(9)
C120 C121 . 1.348(9)
C120 H120 . 0.95
C121 C122 . 1.455(8)
C121 H121 . 0.95
C122 C124 . 1.406(9)
C122 C123 . 1.424(8)
C124 C125 . 1.420(8)
C125 N9 . 1.364(8)
C126 C131 . 1.388(9)
C126 C127 . 1.394(8)
C127 C128 . 1.422(9)
C127 H127 . 0.95
C128 C129 . 1.396(11)
C128 C132 . 1.511(10)
C129 C130 . 1.378(10)
C129 H129 . 0.95
C130 C131 . 1.381(8)
C130 C136 . 1.531(11)
C131 H131 . 0.95
C132 C133 . 1.511(10)
C132 C134 . 1.533(12)
C132 C135 . 1.554(10)
C133 H13A . 0.98
C133 H13B . 0.98
C133 H13C . 0.98
C134 H13D . 0.98
C134 H13E . 0.98
C134 H13F . 0.98
C135 H13G . 0.98
C135 H13H . 0.98
C135 H13I . 0.98
C136 C139 . 1.525(11)
C136 C138 . 1.530(11)
C136 C137 . 1.540(11)
C137 H13J . 0.98
C137 H13K . 0.98
C137 H13L . 0.98
C138 H13M . 0.98
C138 H13N . 0.98
C138 H13O . 0.98
C139 H13P . 0.98
C139 H13Q . 0.98
C139 H13R . 0.98
C140 C141 . 1.376(8)
C140 C145 . 1.395(8)
C141 C142 . 1.395(8)
C141 H141 . 0.95
C142 C143 . 1.379(9)
C142 C146 . 1.541(9)
C143 C144 . 1.395(9)
C143 H143 . 0.95
C144 C145 . 1.385(8)
C144 C150 . 1.541(9)
C145 H145 . 0.95
C146 C148 . 1.519(11)
C146 C147 . 1.529(11)
C146 C149 . 1.531(10)
C147 H14A . 0.98
C147 H14B . 0.98
C147 H14C . 0.98
C148 H14D . 0.98
C148 H14E . 0.98
C148 H14F . 0.98
C149 H14G . 0.98
C149 H14H . 0.98
C149 H14I . 0.98
C150 C3' . 1.363(17)
C150 C152 . 1.424(13)
C150 C153 . 1.577(15)
C150 C1' . 1.593(18)
C150 C2' . 1.60(2)
C150 C151 . 1.645(15)
C151 H15A . 0.98
C151 H15B . 0.98
C151 H15C . 0.98
C152 H15D . 0.98
C152 H15E . 0.98
C152 H15F . 0.98
C153 H15G . 0.98
C153 H15H . 0.98
C153 H15J . 0.98
C1' H1'A . 0.98
C1' H1'B . 0.98
C1' H1'C . 0.98
C2' H2'A . 0.98
C2' H2'B . 0.98
C2' H2'C . 0.98
C3' H3'1 . 0.98
C3' H3'2 . 0.98
C3' H3'3 . 0.98
C154 N10 . 1.329(7)
C154 C155 . 1.375(7)
C154 H154 . 0.95
C155 C156 . 1.366(8)
C155 H155 . 0.95
C156 C157 . 1.379(8)
C156 H156 . 0.95
C157 C158 . 1.374(7)
C157 H157 . 0.95
C158 N10 . 1.336(7)
C158 H158 . 0.95
C159 C160 . 1.3935(10)
C159 C164 . 1.3936(10)
C159 H159 . 0.95
C160 C161 . 1.3934(10)
C160 H160 . 0.95
C161 C162 . 1.3932(10)
C161 H161 . 0.95
C162 C163 . 1.3934(10)
C162 H162 . 0.95
C163 C164 . 1.3935(10)
C163 H163 . 0.95
C164 H164 . 0.95
C165 C166 . 1.367(8)
C165 C170 . 1.379(9)
C165 H165 . 0.95
C166 C167 . 1.368(9)
C166 H166 . 0.95
C167 C168 . 1.377(9)
C167 H167 . 0.95
C168 C169 . 1.384(9)
C168 H168 . 0.95
C169 C170 . 1.376(9)
C169 H169 . 0.95
C170 H170 . 0.95
C171 C172 . 1.364(8)
C171 C176 . 1.365(8)
C171 H171 . 0.95
C172 C173 . 1.358(8)
C172 H172 . 0.95
C173 C174 . 1.387(8)
C173 H173 . 0.95
C174 C175 . 1.385(8)
C174 H174 . 0.95
C175 C176 . 1.365(8)
C175 H175 . 0.95
C176 H176 . 0.95
C177 C182 . 1.362(8)
C177 C178 . 1.379(9)
C177 H177 . 0.95
C178 C179 . 1.372(8)
C178 H178 . 0.95
C179 C180 . 1.360(8)
C179 H179 . 0.95
C180 C181 . 1.378(9)
C180 H180 . 0.95
C181 C182 . 1.371(9)
C181 H181 . 0.95
C182 H182 . 0.95
C183 C185 2_766 1.380(12)
C183 C184 . 1.411(12)
C183 H183 . 0.95
C184 C185 . 1.381(12)
C184 H184 . 0.95
C185 C183 2_766 1.380(12)
C185 H185 . 0.95
C186 C191 . 1.348(9)
C186 C187 . 1.382(11)
C186 H186 . 0.95
C187 C188 . 1.391(11)
C187 H187 . 0.95
C188 C189 . 1.357(10)
C188 H188 . 0.95
C189 C190 . 1.394(10)
C189 H189 . 0.95
C190 C191 . 1.375(9)
C190 H190 . 0.95
C191 H191 . 0.95
C192 C197 . 1.348(14)
C192 C193 . 1.361(14)
C192 H192 . 0.95
C193 C194 . 1.394(14)
C193 H193 . 0.95
C194 C195 . 1.386(14)
C194 H194 . 0.95
C195 C196 . 1.384(14)
C195 H195 . 0.95
C196 C197 . 1.373(15)
C196 H196 . 0.95
C197 H197 . 0.95
N1 Zn1 . 2.111(5)
N2 Zn1 . 2.090(5)
N3 Zn1 . 2.082(5)
N4 Zn1 . 2.066(5)
N5 Zn1 . 2.153(4)
N6 Zn2 . 2.105(5)
N7 Zn2 . 2.087(5)
N8 Zn2 . 2.084(4)
N9 Zn2 . 2.082(6)
N10 Zn2 . 2.152(4)
